data_7242746
loop_
_publ_author_name
'Imrie, Corrie T.'
'Strachan, Grant James'
'Harrison, William T.'
'Storey, John M. D.'

_publ_section_title
;
 Understanding the remarkable difference in liquid crystal behaviour
 between secondary and tertiary amides: the synthesis and characterisation
 of new benzanilide-based liquid crystal dimers.
;
_journal_name_full 'Physical Chemistry Chemical Physics'
_journal_paper_doi 10.1039/D1CP01125A
_journal_year 2021
_chemical_absolute_configuration unk
_chemical_formula_moiety 'C47 H41 N3 O2'
_chemical_formula_sum 'C47 H41 N3 O2'
_chemical_formula_weight 679.83
_space_group_crystal_system monoclinic
_space_group_IT_number 9
_space_group_name_Hall 'C -2yc'
_space_group_name_H-M_alt 'C 1 c 1'
_atom_sites_solution_hydrogens geom
_audit_creation_method SHELXL-2018/3
_audit_update_record
;
2020-07-16 deposited with the CCDC.	2021-04-12 downloaded from the CCDC.
;
_cell_angle_alpha 90
_cell_angle_beta 112.551(2)
_cell_angle_gamma 90
_cell_formula_units_Z 16
_cell_length_a 31.5211(4)
_cell_length_b 14.7867(2)
_cell_length_c 33.4555(5)
_cell_measurement_reflns_used 25292
_cell_measurement_temperature 100(2)
_cell_measurement_theta_max 69.9630
_cell_measurement_theta_min 2.9980
_cell_volume 14401.1(4)
_computing_structure_refinement 'SHELXL-2018/3 (Sheldrick, 2018)'
_computing_structure_solution 'SHELXT 2018/2 (Sheldrick, 2018)'
_diffrn_ambient_temperature 100(2)
_diffrn_detector 'CCD plate'
_diffrn_measured_fraction_theta_full 0.995
_diffrn_measured_fraction_theta_max 0.986
_diffrn_measurement_device_type 'XtaLAB AFC11 (RCD3): quarter-chi single'
_diffrn_radiation_type CuK\a
_diffrn_radiation_wavelength 1.54178
_diffrn_reflns_av_R_equivalents 0.0653
_diffrn_reflns_av_unetI/netI 0.0534
_diffrn_reflns_Laue_measured_fraction_full 0.995
_diffrn_reflns_Laue_measured_fraction_max 0.986
_diffrn_reflns_limit_h_max 38
_diffrn_reflns_limit_h_min -38
_diffrn_reflns_limit_k_max 17
_diffrn_reflns_limit_k_min -15
_diffrn_reflns_limit_l_max 40
_diffrn_reflns_limit_l_min -40
_diffrn_reflns_number 129158
_diffrn_reflns_point_group_measured_fraction_full 0.989
_diffrn_reflns_point_group_measured_fraction_max 0.976
_diffrn_reflns_theta_full 67.679
_diffrn_reflns_theta_max 70.063
_diffrn_reflns_theta_min 2.860
_diffrn_source 'Rotating-anode X-ray tube'
_exptl_absorpt_coefficient_mu 0.598
_exptl_absorpt_correction_T_max 1.00000
_exptl_absorpt_correction_T_min 0.63615
_exptl_absorpt_correction_type multi-scan
_exptl_absorpt_process_details CrystAlisPro
_exptl_crystal_colour colourless
_exptl_crystal_density_diffrn 1.254
_exptl_crystal_description block
_exptl_crystal_F_000 5760
_exptl_crystal_preparation 'Liquid crystal precursor'
_exptl_crystal_size_max 0.100
_exptl_crystal_size_mid 0.090
_exptl_crystal_size_min 0.030
_refine_diff_density_max 0.565
_refine_diff_density_min -0.302
_refine_diff_density_rms 0.060
_refine_ls_abs_structure_details
;
 Flack x determined using 9087 quotients [(I+)-(I-)]/[(I+)+(I-)]
 (Parsons, Flack and Wagner, Acta Cryst. B69 (2013) 249-259).
;
_refine_ls_abs_structure_Flack 0.23(16)
_refine_ls_extinction_method none
_refine_ls_goodness_of_fit_ref 1.036
_refine_ls_hydrogen_treatment constr
_refine_ls_matrix_type full
_refine_ls_number_parameters 1593
_refine_ls_number_reflns 26665
_refine_ls_number_restraints 538
_refine_ls_restrained_S_all 1.029
_refine_ls_R_factor_all 0.0891
_refine_ls_R_factor_gt 0.0783
_refine_ls_shift/su_max 0.011
_refine_ls_shift/su_mean 0.002
_refine_ls_structure_factor_coef Fsqd
_refine_ls_weighting_details 'w=1/[\s^2^(Fo^2^)+(0.1276P)^2^+19.2313P] where P=(Fo^2^+2Fc^2^)/3'
_refine_ls_weighting_scheme calc
_refine_ls_wR_factor_gt 0.2115
_refine_ls_wR_factor_ref 0.2221
_reflns_Friedel_coverage 0.978
_reflns_Friedel_fraction_full 0.984
_reflns_Friedel_fraction_max 0.965
_reflns_number_gt 22766
_reflns_number_total 26665
_reflns_threshold_expression 'I > 2\s(I)'
_cod_data_source_file d1cp01125a2.cif
_cod_data_source_block b52b
_cod_original_sg_symbol_H-M 'C c'
_cod_database_code 7242746
_shelx_shelxl_version_number 2018/3
_shelx_space_group_comment
;
The symmetry employed for this shelxl refinement is uniquely defined
by the following loop, which should always be used as a source of
symmetry information in preference to the above space-group names.
They are only intended as comments.
;
_shelx_estimated_absorpt_t_min 0.943
_shelx_estimated_absorpt_t_max 0.982

loop_
_space_group_symop_operation_xyz
'x, y, z'
'x, -y, z+1/2'
'x+1/2, y+1/2, z'
'x+1/2, -y+1/2, z+1/2'

loop_
_atom_site_label
_atom_site_type_symbol
_atom_site_fract_x
_atom_site_fract_y
_atom_site_fract_z
_atom_site_U_iso_or_equiv
_atom_site_adp_type
_atom_site_occupancy
_atom_site_site_symmetry_order
_atom_site_calc_flag
_atom_site_refinement_flags_posn
_atom_site_refinement_flags_adp
_atom_site_refinement_flags_occupancy
_atom_site_disorder_assembly
_atom_site_disorder_group
C1A C 0.78957(13) 0.0890(3) 0.57256(13) 0.0417(14) Uani 1 1 d G U . . .
C2A C 0.79308(13) 0.0217(3) 0.60265(11) 0.0525(16) Uani 1 1 d G U . . .
H2A H 0.818753 0.020379 0.629447 0.063 Uiso 1 1 calc R U . . .
C3A C 0.75902(15) -0.0438(3) 0.59354(13) 0.0490(16) Uani 1 1 d G U . . .
H3A H 0.761417 -0.089864 0.614104 0.059 Uiso 1 1 calc R U . . .
C4A C 0.72145(13) -0.0420(3) 0.55433(14) 0.0424(14) Uani 1 1 d G U . . .
C5A C 0.71794(13) 0.0254(3) 0.52424(11) 0.0479(15) Uani 1 1 d G U . . .
H5A H 0.692262 0.026660 0.497448 0.057 Uiso 1 1 calc R U . . .
C6A C 0.75200(15) 0.0909(3) 0.53336(12) 0.0481(15) Uani 1 1 d G U . . .
H6A H 0.749598 0.136904 0.512790 0.058 Uiso 1 1 calc R U . . .
C7A C 0.68231(12) -0.1113(2) 0.54453(14) 0.0396(13) Uani 1 1 d G U . . .
C8A C 0.69255(10) -0.1995(3) 0.55959(13) 0.0419(14) Uani 1 1 d G U . . .
H8A H 0.723170 -0.215441 0.577502 0.050 Uiso 1 1 calc R U . . .
C9A C 0.65800(13) -0.2643(2) 0.54844(14) 0.0423(14) Uani 1 1 d G U . . .
H9A H 0.665003 -0.324544 0.558729 0.051 Uiso 1 1 calc R U . . .
C10A C 0.61321(11) -0.2410(2) 0.52223(14) 0.0370(12) Uani 1 1 d G U . . .
C11A C 0.60296(11) -0.1528(3) 0.50717(14) 0.0462(15) Uani 1 1 d G U . . .
H11A H 0.572344 -0.136868 0.489260 0.055 Uiso 1 1 calc R U . . .
C12A C 0.63751(14) -0.0880(2) 0.51832(14) 0.0482(16) Uani 1 1 d G U . . .
H12A H 0.630511 -0.027764 0.508032 0.058 Uiso 1 1 calc R U . . .
C13A C 0.5788(2) -0.3187(5) 0.5122(2) 0.0400(14) Uani 1 1 d . U . . .
C14A C 0.50924(19) -0.3953(5) 0.4648(2) 0.0381(13) Uani 1 1 d . U . . .
H14A H 0.485873 -0.391457 0.435308 0.057 Uiso 1 1 calc R U . . .
H14B H 0.494286 -0.394515 0.485600 0.057 Uiso 1 1 calc R U . . .
H14C H 0.526612 -0.451703 0.467988 0.057 Uiso 1 1 calc R U . . .
C15A C 0.53336(14) -0.2548(2) 0.43795(12) 0.0376(13) Uani 1 1 d G U . . .
C16A C 0.56334(12) -0.2474(3) 0.41662(14) 0.0485(16) Uani 1 1 d G U . . .
C17A C 0.55690(14) -0.1799(3) 0.38593(14) 0.0459(15) Uani 1 1 d G U . . .
H17A H 0.577392 -0.174884 0.371345 0.055 Uiso 1 1 calc R U . . .
C18A C 0.52047(15) -0.1197(3) 0.37657(13) 0.0404(14) Uani 1 1 d G U . . .
C19A C 0.49049(12) -0.1271(3) 0.39791(14) 0.0368(13) Uani 1 1 d G U . . .
H19A H 0.465591 -0.085973 0.391513 0.044 Uiso 1 1 calc R U . . .
C20A C 0.49693(13) -0.1946(3) 0.42860(14) 0.0422(14) Uani 1 1 d G U . . .
H20A H 0.476435 -0.199623 0.443180 0.051 Uiso 1 1 calc R U . . .
C21A C 0.6008(3) -0.3176(6) 0.4236(3) 0.064(2) Uani 1 1 d . U . . .
H21A H 0.589017 -0.377627 0.426369 0.096 Uiso 1 1 calc R U . . .
H21B H 0.627285 -0.303217 0.450084 0.096 Uiso 1 1 calc R U . . .
H21C H 0.610155 -0.317148 0.398861 0.096 Uiso 1 1 calc R U . . .
C22A C 0.4866(2) 0.0220(4) 0.3451(2) 0.0397(14) Uani 1 1 d . U . . .
H22A H 0.490978 0.045127 0.374154 0.048 Uiso 1 1 calc R U . . .
H22B H 0.454973 -0.001819 0.331306 0.048 Uiso 1 1 calc R U . . .
C23A C 0.4940(2) 0.0984(4) 0.3176(2) 0.0365(13) Uani 1 1 d . U . . .
H23A H 0.525460 0.122789 0.331799 0.044 Uiso 1 1 calc R U . . .
H23B H 0.490652 0.074387 0.288884 0.044 Uiso 1 1 calc R U . . .
C24A C 0.4593(2) 0.1736(4) 0.3117(2) 0.0401(14) Uani 1 1 d . U . . .
H24A H 0.465374 0.202135 0.340162 0.048 Uiso 1 1 calc R U . . .
H24B H 0.428084 0.146971 0.301450 0.048 Uiso 1 1 calc R U . . .
C25A C 0.4604(2) 0.2467(4) 0.2797(2) 0.0357(13) Uani 1 1 d . U . . .
H25A H 0.456387 0.217553 0.251820 0.043 Uiso 1 1 calc R U . . .
H25B H 0.490923 0.276089 0.290952 0.043 Uiso 1 1 calc R U . . .
C26A C 0.4232(2) 0.3201(4) 0.2712(2) 0.0356(13) Uani 1 1 d . U . . .
H26A H 0.392377 0.291645 0.259804 0.043 Uiso 1 1 calc R U . . .
H26B H 0.427180 0.350800 0.298759 0.043 Uiso 1 1 calc R U . . .
C27A C 0.4265(2) 0.3883(4) 0.2392(2) 0.0376(14) Uani 1 1 d . U . . .
H27A H 0.422990 0.355610 0.212325 0.045 Uiso 1 1 calc R U . . .
H27B H 0.457901 0.413989 0.251016 0.045 Uiso 1 1 calc R U . . .
C28A C 0.39222(11) 0.4674(2) 0.22701(13) 0.0354(12) Uani 1 1 d G U . . .
C29A C 0.40028(11) 0.5400(2) 0.20447(13) 0.0352(13) Uani 1 1 d G U . . .
H29A H 0.426550 0.540033 0.197121 0.042 Uiso 1 1 calc R U . . .
C30A C 0.36990(13) 0.6125(2) 0.19269(13) 0.0373(13) Uani 1 1 d G U . . .
H30A H 0.375407 0.662082 0.177290 0.045 Uiso 1 1 calc R U . . .
C31A C 0.33146(11) 0.6124(2) 0.20345(13) 0.0310(11) Uani 1 1 d G U . . .
C32A C 0.32340(11) 0.5398(2) 0.22599(14) 0.0361(12) Uani 1 1 d G U . . .
H32A H 0.297130 0.539732 0.233344 0.043 Uiso 1 1 calc R U . . .
C33A C 0.35378(12) 0.4673(2) 0.23777(13) 0.0391(13) Uani 1 1 d G U . . .
H33A H 0.348273 0.417683 0.253175 0.047 Uiso 1 1 calc R U . . .
C34A C 0.29862(10) 0.69447(19) 0.19070(13) 0.0324(12) Uani 1 1 d G U . . .
C35A C 0.31444(9) 0.7784(2) 0.18368(13) 0.0362(12) Uani 1 1 d G U . . .
H35A H 0.345360 0.785085 0.186282 0.043 Uiso 1 1 calc R U . . .
C36A C 0.28502(12) 0.85239(18) 0.17286(13) 0.0359(12) Uani 1 1 d G U . . .
H36A H 0.295828 0.909716 0.168067 0.043 Uiso 1 1 calc R U . . .
C37A C 0.23977(11) 0.84254(19) 0.16906(13) 0.0330(11) Uani 1 1 d G U . . .
C38A C 0.22395(9) 0.7587(2) 0.17608(14) 0.0385(13) Uani 1 1 d G U . . .
H38A H 0.193030 0.751924 0.173485 0.046 Uiso 1 1 calc R U . . .
C39A C 0.25337(11) 0.68462(18) 0.18690(14) 0.0377(12) Uani 1 1 d G U . . .
H39A H 0.242563 0.627291 0.191700 0.045 Uiso 1 1 calc R U . . .
C40A C 0.20717(11) 0.92491(19) 0.15702(13) 0.0339(11) Uani 1 1 d G U . . .
C41A C 0.22583(9) 1.0114(2) 0.16244(13) 0.0346(12) Uani 1 1 d G U . . .
H41A H 0.258196 1.019154 0.172994 0.042 Uiso 1 1 calc R U . . .
C42A C 0.19713(11) 1.08651(18) 0.15242(14) 0.0367(12) Uani 1 1 d G U . . .
H42A H 0.209878 1.145615 0.156119 0.044 Uiso 1 1 calc R U . . .
C43A C 0.14977(11) 1.0752(2) 0.13698(14) 0.0378(12) Uani 1 1 d G U . . .
C44A C 0.13111(9) 0.9887(2) 0.13156(15) 0.0471(15) Uani 1 1 d G U . . .
H44A H 0.098740 0.980916 0.121007 0.057 Uiso 1 1 calc R U . . .
C45A C 0.15981(11) 0.91356(19) 0.14158(15) 0.0415(14) Uani 1 1 d G U . . .
H45A H 0.147058 0.854453 0.137882 0.050 Uiso 1 1 calc R U . . .
C46A C 0.8225(2) 0.1615(5) 0.5829(2) 0.0445(15) Uani 1 1 d . U . . .
C47A C 0.1207(2) 1.1542(4) 0.1274(2) 0.0400(13) Uani 1 1 d . U . . .
N1A N 0.54089(16) -0.3174(4) 0.47292(17) 0.0348(11) Uani 1 1 d . U . . .
N2A N 0.8476(3) 0.2220(5) 0.5911(2) 0.0653(19) Uani 1 1 d . U . . .
N3A N 0.0969(2) 1.2155(4) 0.1198(2) 0.0529(15) Uani 1 1 d . U . . .
O1A O 0.58376(15) -0.3808(3) 0.53639(16) 0.0458(11) Uani 1 1 d . U . . .
O2A O 0.51931(15) -0.0487(3) 0.34877(15) 0.0413(10) Uani 1 1 d . U . . .
C1B C 0.21347(12) 0.8449(3) 0.42897(13) 0.0424(14) Uani 1 1 d G U . . .
C2B C 0.21033(12) 0.7786(3) 0.39849(10) 0.0464(15) Uani 1 1 d G U . . .
H2B H 0.185076 0.778455 0.371379 0.056 Uiso 1 1 calc R U . . .
C3B C 0.24415(14) 0.7126(3) 0.40767(11) 0.0445(14) Uani 1 1 d G U . . .
H3B H 0.242014 0.667354 0.386832 0.053 Uiso 1 1 calc R U . . .
C4B C 0.28111(12) 0.7129(2) 0.44733(12) 0.0363(12) Uani 1 1 d G U . . .
C5B C 0.28424(12) 0.7791(3) 0.47781(10) 0.0385(13) Uani 1 1 d G U . . .
H5B H 0.309501 0.779296 0.504918 0.046 Uiso 1 1 calc R U . . .
C6B C 0.25042(14) 0.8451(2) 0.46863(11) 0.0417(14) Uani 1 1 d G U . . .
H6B H 0.252564 0.890397 0.489467 0.050 Uiso 1 1 calc R U . . .
C7B C 0.31832(11) 0.6420(2) 0.45661(13) 0.0376(13) Uani 1 1 d G U . . .
C8B C 0.30816(10) 0.5541(3) 0.44120(13) 0.0448(14) Uani 1 1 d G U . . .
H8B H 0.277623 0.538392 0.422949 0.054 Uiso 1 1 calc R U . . .
C9B C 0.34267(14) 0.4892(2) 0.45248(14) 0.0425(14) Uani 1 1 d G U . . .
H9B H 0.335724 0.429128 0.441941 0.051 Uiso 1 1 calc R U . . .
C10B C 0.38735(12) 0.5122(2) 0.47917(15) 0.0427(14) Uani 1 1 d G U . . .
C11B C 0.39751(10) 0.6002(3) 0.49459(14) 0.0416(14) Uani 1 1 d G U . . .
H11B H 0.428050 0.615886 0.512837 0.050 Uiso 1 1 calc R U . . .
C12B C 0.36300(12) 0.6651(2) 0.48331(13) 0.0374(13) Uani 1 1 d G U . . .
H12B H 0.369949 0.725152 0.493846 0.045 Uiso 1 1 calc R U . . .
C13B C 0.4223(3) 0.4343(5) 0.4934(2) 0.0465(16) Uani 1 1 d . U . . .
C14B C 0.4858(5) 0.3512(8) 0.5407(3) 0.115(5) Uani 1 1 d . U . . .
H14D H 0.515905 0.365897 0.563015 0.173 Uiso 1 1 calc R U . . .
H14E H 0.489682 0.332563 0.514164 0.173 Uiso 1 1 calc R U . . .
H14F H 0.471830 0.301777 0.550861 0.173 Uiso 1 1 calc R U . . .
C15B C 0.46611(14) 0.4929(3) 0.56641(12) 0.0457(15) Uani 1 1 d G U . . .
C16B C 0.43672(12) 0.4978(2) 0.58846(13) 0.0368(13) Uani 1 1 d G U . . .
C17B C 0.44304(13) 0.5646(3) 0.61949(13) 0.0378(13) Uani 1 1 d G U . . .
H17B H 0.422954 0.567961 0.634557 0.045 Uiso 1 1 calc R U . . .
C18B C 0.47875(15) 0.6263(3) 0.62846(13) 0.0394(14) Uani 1 1 d G U . . .
C19B C 0.50815(13) 0.6214(3) 0.60641(14) 0.0451(15) Uani 1 1 d G U . . .
H19B H 0.532553 0.663566 0.612546 0.054 Uiso 1 1 calc R U . . .
C20B C 0.50183(13) 0.5546(3) 0.57539(13) 0.0401(14) Uani 1 1 d G U . . .
H20B H 0.521914 0.551222 0.560319 0.048 Uiso 1 1 calc R U . . .
C21B C 0.3991(2) 0.4324(5) 0.5794(3) 0.0498(17) Uani 1 1 d . U . . .
H21D H 0.408889 0.373324 0.572828 0.075 Uiso 1 1 calc R U . . .
H21E H 0.372257 0.453240 0.554639 0.075 Uiso 1 1 calc R U . . .
H21F H 0.390997 0.427035 0.604863 0.075 Uiso 1 1 calc R U . . .
C22B C 0.5150(2) 0.7626(4) 0.6632(2) 0.0362(13) Uani 1 1 d . U . . .
H22C H 0.510184 0.788230 0.634404 0.043 Uiso 1 1 calc R U . . .
H22D H 0.546529 0.737634 0.675807 0.043 Uiso 1 1 calc R U . . .
C23B C 0.5094(2) 0.8350(4) 0.6919(2) 0.0354(13) Uani 1 1 d . U . . .
H23C H 0.515154 0.809703 0.720921 0.043 Uiso 1 1 calc R U . . .
H23D H 0.477570 0.858537 0.679710 0.043 Uiso 1 1 calc R U . . .
C24B C 0.5437(2) 0.9128(4) 0.6958(2) 0.0359(13) Uani 1 1 d . U . . .
H24C H 0.575386 0.888501 0.707774 0.043 Uiso 1 1 calc R U . . .
H24D H 0.537888 0.937216 0.666645 0.043 Uiso 1 1 calc R U . . .
C25B C 0.5398(2) 0.9876(4) 0.7243(2) 0.0375(14) Uani 1 1 d . U . . .
H25C H 0.544275 0.962573 0.753040 0.045 Uiso 1 1 calc R U . . .
H25D H 0.508451 1.013424 0.711636 0.045 Uiso 1 1 calc R U . . .
C26B C 0.57460(19) 1.0627(4) 0.7299(2) 0.0318(12) Uani 1 1 d . U . . .
H26C H 0.569694 1.088706 0.701164 0.038 Uiso 1 1 calc R U . . .
H26D H 0.605936 1.036725 0.741925 0.038 Uiso 1 1 calc R U . . .
C27B C 0.5711(2) 1.1385(4) 0.7599(2) 0.0415(15) Uani 1 1 d . U . . .
H27C H 0.575996 1.111402 0.788389 0.050 Uiso 1 1 calc R U . . .
H27D H 0.539369 1.162546 0.747852 0.050 Uiso 1 1 calc R U . . .
C28B C 0.60466(11) 1.2189(2) 0.76738(13) 0.0338(12) Uani 1 1 d G U . . .
C29B C 0.60436(12) 1.2836(3) 0.79744(12) 0.0348(13) Uani 1 1 d G U . . .
H29B H 0.584033 1.277255 0.812138 0.042 Uiso 1 1 calc R U . . .
C30B C 0.63379(13) 1.3574(2) 0.80600(12) 0.0352(12) Uani 1 1 d G U . . .
H30B H 0.633585 1.401607 0.826541 0.042 Uiso 1 1 calc R U . . .
C31B C 0.66353(12) 1.3667(2) 0.78449(13) 0.0366(13) Uani 1 1 d G U . . .
C32B C 0.66383(12) 1.3021(2) 0.75443(12) 0.0345(12) Uani 1 1 d G U . . .
H32B H 0.684149 1.308367 0.739729 0.041 Uiso 1 1 calc R U . . .
C33B C 0.63439(12) 1.2282(2) 0.74587(12) 0.0379(13) Uani 1 1 d G U . . .
H33B H 0.634597 1.184015 0.725325 0.046 Uiso 1 1 calc R U . . .
C34B C 0.69798(11) 1.4473(2) 0.79447(11) 0.0348(12) Uani 1 1 d G U . . .
C35B C 0.71376(12) 1.4866(2) 0.83533(10) 0.0355(12) Uani 1 1 d G U . . .
H35B H 0.701545 1.467965 0.855924 0.043 Uiso 1 1 calc R U . . .
C36B C 0.74742(12) 1.5532(2) 0.84605(9) 0.0341(11) Uani 1 1 d G U . . .
H36B H 0.758213 1.580066 0.873973 0.041 Uiso 1 1 calc R U . . .
C37B C 0.76530(11) 1.5805(2) 0.81592(11) 0.0304(11) Uani 1 1 d G U . . .
C38B C 0.74951(12) 1.5412(2) 0.77506(10) 0.0340(11) Uani 1 1 d G U . . .
H38B H 0.761730 1.559791 0.754469 0.041 Uiso 1 1 calc R U . . .
C39B C 0.71585(12) 1.4746(2) 0.76434(9) 0.0350(11) Uani 1 1 d G U . . .
H39B H 0.705063 1.447690 0.736419 0.042 Uiso 1 1 calc R U . . .
C40B C 0.80320(11) 1.6523(2) 0.82797(11) 0.0331(11) Uani 1 1 d G U . . .
C41B C 0.83121(12) 1.6647(2) 0.87128(10) 0.0349(12) Uani 1 1 d G U . . .
H41B H 0.829630 1.623629 0.892498 0.042 Uiso 1 1 calc R U . . .
C42B C 0.86154(12) 1.7373(2) 0.88356(9) 0.0375(13) Uani 1 1 d G U . . .
H42B H 0.880679 1.745766 0.913161 0.045 Uiso 1 1 calc R U . . .
C43B C 0.86385(12) 1.7974(2) 0.85251(11) 0.0369(12) Uani 1 1 d G U . . .
C44B C 0.83584(12) 1.7849(2) 0.80920(10) 0.0346(11) Uani 1 1 d G U . . .
H44B H 0.837426 1.826016 0.787980 0.041 Uiso 1 1 calc R U . . .
C45B C 0.80552(11) 1.7124(2) 0.79692(8) 0.0326(11) Uani 1 1 d G U . . .
H45B H 0.786377 1.703878 0.767316 0.039 Uiso 1 1 calc R U . . .
C46B C 0.1803(3) 0.9177(5) 0.4182(3) 0.0475(16) Uani 1 1 d . U . . .
C47B C 0.88999(19) 1.8793(4) 0.8665(2) 0.0376(13) Uani 1 1 d . U . . .
N1B N 0.4565(2) 0.4298(4) 0.53187(19) 0.0532(15) Uani 1 1 d . U . . .
N2B N 0.1559(2) 0.9787(5) 0.4101(2) 0.0547(15) Uani 1 1 d . U . . .
N3B N 0.9091(2) 1.9483(4) 0.8769(2) 0.0495(14) Uani 1 1 d . U . . .
O1B O 0.4140(2) 0.3693(4) 0.46633(16) 0.0603(14) Uani 1 1 d . U . . .
O2B O 0.48216(16) 0.6918(3) 0.65852(15) 0.0405(10) Uani 1 1 d . U . . .
C1C C 0.21755(14) 0.3466(3) 0.43507(15) 0.0556(17) Uani 1 1 d G U . . .
C2C C 0.20850(12) 0.2665(4) 0.41154(14) 0.0602(18) Uani 1 1 d G U . . .
H2C H 0.179397 0.257300 0.388843 0.072 Uiso 1 1 calc R U . . .
C3C C 0.24204(16) 0.1998(3) 0.42124(15) 0.0548(17) Uani 1 1 d G U . . .
H3C H 0.235863 0.145052 0.405157 0.066 Uiso 1 1 calc R U . . .
C4C C 0.28463(14) 0.2132(3) 0.45445(15) 0.0452(14) Uani 1 1 d G U . . .
C5C C 0.29367(12) 0.2934(3) 0.47798(13) 0.0464(15) Uani 1 1 d G U . . .
H5C H 0.322777 0.302554 0.500678 0.056 Uiso 1 1 calc R U . . .
C6C C 0.26013(16) 0.3600(3) 0.46829(15) 0.0531(16) Uani 1 1 d G U . . .
H6C H 0.266312 0.414804 0.484364 0.064 Uiso 1 1 calc R U . . .
C7C C 0.32053(13) 0.1398(3) 0.46477(14) 0.0470(15) Uani 1 1 d G U . . .
C8C C 0.30774(13) 0.0492(3) 0.46042(16) 0.0573(18) Uani 1 1 d G U . . .
H8C H 0.276163 0.033178 0.450013 0.069 Uiso 1 1 calc R U . . .
C9C C 0.34116(17) -0.0179(2) 0.47131(17) 0.0627(19) Uani 1 1 d G U . . .
H9C H 0.332418 -0.079768 0.468334 0.075 Uiso 1 1 calc R U . . .
C10C C 0.38736(15) 0.0056(2) 0.48654(16) 0.0529(16) Uani 1 1 d G U . . .
C11C C 0.40015(12) 0.0962(3) 0.49088(15) 0.0437(14) Uani 1 1 d G U . . .
H11C H 0.431731 0.112215 0.501294 0.052 Uiso 1 1 calc R U . . .
C12C C 0.36674(14) 0.1633(2) 0.48000(15) 0.0422(14) Uani 1 1 d G U . . .
H12C H 0.375476 0.225162 0.482974 0.051 Uiso 1 1 calc R U . . .
C13C C 0.4220(3) -0.0736(5) 0.4983(2) 0.0534(18) Uani 1 1 d . U . . .
C14C C 0.4867(6) -0.1545(7) 0.5446(3) 0.152(8) Uani 1 1 d . U . . .
H14G H 0.518842 -0.136927 0.560360 0.228 Uiso 1 1 calc R U . . .
H14H H 0.483614 -0.184812 0.517621 0.228 Uiso 1 1 calc R U . . .
H14I H 0.477159 -0.195715 0.562548 0.228 Uiso 1 1 calc R U . . .
C15C C 0.46885(18) -0.0095(3) 0.56880(14) 0.0571(18) Uani 1 1 d G U . . .
C16C C 0.43940(16) -0.0023(3) 0.59070(15) 0.0519(18) Uani 1 1 d G U . . .
C17C C 0.44502(16) 0.0677(3) 0.62005(14) 0.0486(17) Uani 1 1 d G U . . .
H17C H 0.424895 0.072641 0.635021 0.058 Uiso 1 1 calc R U . . .
C18C C 0.48010(17) 0.1304(3) 0.62750(14) 0.0477(16) Uani 1 1 d G U . . .
C19C C 0.50955(15) 0.1231(3) 0.60560(15) 0.0503(17) Uani 1 1 d G U . . .
H19C H 0.533517 0.165939 0.610689 0.060 Uiso 1 1 calc R U . . .
C20C C 0.50393(16) 0.0531(3) 0.57625(14) 0.0492(16) Uani 1 1 d G U . . .
H20C H 0.524056 0.048181 0.561276 0.059 Uiso 1 1 calc R U . . .
C21C C 0.4047(3) -0.0741(6) 0.5839(3) 0.063(2) Uani 1 1 d . U . . .
H21G H 0.414300 -0.128621 0.572937 0.095 Uiso 1 1 calc R U . . .
H21H H 0.375026 -0.053450 0.562799 0.095 Uiso 1 1 calc R U . . .
H21I H 0.401840 -0.087799 0.611389 0.095 Uiso 1 1 calc R U . . .
C22C C 0.5151(2) 0.2696(4) 0.6599(2) 0.0381(13) Uani 1 1 d . U . . .
H22E H 0.509979 0.294297 0.630930 0.046 Uiso 1 1 calc R U . . .
H22F H 0.546699 0.244810 0.672460 0.046 Uiso 1 1 calc R U . . .
C23C C 0.5101(2) 0.3426(5) 0.6880(2) 0.0373(13) Uani 1 1 d . U . . .
H23E H 0.515166 0.317559 0.716961 0.045 Uiso 1 1 calc R U . . .
H23F H 0.478428 0.366918 0.675482 0.045 Uiso 1 1 calc R U . . .
C24C C 0.5448(2) 0.4199(4) 0.6928(2) 0.0322(12) Uani 1 1 d . U . . .
H24E H 0.576207 0.394333 0.702869 0.039 Uiso 1 1 calc R U . . .
H24F H 0.538023 0.447872 0.664087 0.039 Uiso 1 1 calc R U . . .
C25C C 0.5433(2) 0.4914(4) 0.7239(2) 0.0347(13) Uani 1 1 d . U . . .
H25E H 0.546508 0.462019 0.751539 0.042 Uiso 1 1 calc R U . . .
H25F H 0.512769 0.520984 0.712140 0.042 Uiso 1 1 calc R U . . .
C26C C 0.5802(2) 0.5636(4) 0.7332(2) 0.0316(12) Uani 1 1 d . U . . .
H26E H 0.576267 0.595263 0.705920 0.038 Uiso 1 1 calc R U . . .
H26F H 0.610764 0.534386 0.744165 0.038 Uiso 1 1 calc R U . . .
C27C C 0.5781(2) 0.6333(4) 0.7667(2) 0.0416(15) Uani 1 1 d . U . . .
H27E H 0.582985 0.600630 0.793901 0.050 Uiso 1 1 calc R U . . .
H27F H 0.546672 0.658714 0.756028 0.050 Uiso 1 1 calc R U . . .
C28C C 0.61234(11) 0.7127(2) 0.77744(12) 0.0340(12) Uani 1 1 d G U . . .
C29C C 0.60346(10) 0.7863(2) 0.79894(13) 0.0330(12) Uani 1 1 d G U . . .
H29C H 0.576925 0.786484 0.805878 0.040 Uiso 1 1 calc R U . . .
C30C C 0.63342(12) 0.8595(2) 0.81030(12) 0.0319(12) Uani 1 1 d G U . . .
H30C H 0.627351 0.909705 0.824997 0.038 Uiso 1 1 calc R U . . .
C31C C 0.67225(11) 0.8591(2) 0.80015(13) 0.0333(12) Uani 1 1 d G U . . .
C32C C 0.68112(11) 0.7856(2) 0.77865(14) 0.0363(12) Uani 1 1 d G U . . .
H32C H 0.707662 0.785396 0.771711 0.044 Uiso 1 1 calc R U . . .
C33C C 0.65117(13) 0.7124(2) 0.76729(13) 0.0369(12) Uani 1 1 d G U . . .
H33C H 0.657237 0.662173 0.752592 0.044 Uiso 1 1 calc R U . . .
C34C C 0.70614(11) 0.94177(19) 0.81261(13) 0.0353(12) Uani 1 1 d G U . . .
C35C C 0.69084(9) 1.0261(2) 0.81977(13) 0.0349(12) Uani 1 1 d G U . . .
H35C H 0.660038 1.033430 0.817441 0.042 Uiso 1 1 calc R U . . .
C36C C 0.72060(11) 1.09956(18) 0.83035(13) 0.0342(11) Uani 1 1 d G U . . .
H36C H 0.710146 1.157167 0.835241 0.041 Uiso 1 1 calc R U . . .
C37C C 0.76567(10) 1.08877(19) 0.83376(13) 0.0325(12) Uani 1 1 d G U . . .
C38C C 0.78097(9) 1.0045(2) 0.82660(13) 0.0333(11) Uani 1 1 d G U . . .
H38C H 0.811776 0.997112 0.828932 0.040 Uiso 1 1 calc R U . . .
C39C C 0.75121(11) 0.93098(18) 0.81603(13) 0.0378(12) Uani 1 1 d G U . . .
H39C H 0.761669 0.873373 0.811132 0.045 Uiso 1 1 calc R U . . .
C40C C 0.79754(10) 1.17137(17) 0.84589(12) 0.0285(11) Uani 1 1 d G U . . .
C41C C 0.77919(9) 1.2581(2) 0.83983(12) 0.0331(11) Uani 1 1 d G U . . .
H41C H 0.746831 1.266408 0.828315 0.040 Uiso 1 1 calc R U . . .
C42C C 0.80819(11) 1.33282(16) 0.85063(13) 0.0327(11) Uani 1 1 d G U . . .
H42C H 0.795651 1.392121 0.846489 0.039 Uiso 1 1 calc R U . . .
C43C C 0.85554(11) 1.32072(19) 0.86748(14) 0.0345(12) Uani 1 1 d G U . . .
C44C C 0.87389(9) 1.2339(2) 0.87354(14) 0.0419(14) Uani 1 1 d G U . . .
H44C H 0.906255 1.225676 0.885054 0.050 Uiso 1 1 calc R U . . .
C45C C 0.84489(11) 1.15927(17) 0.86274(14) 0.0440(15) Uani 1 1 d G U . . .
H45C H 0.857436 1.099961 0.866880 0.053 Uiso 1 1 calc R U . . .
C46C C 0.1836(3) 0.4167(7) 0.4223(3) 0.065(2) Uani 1 1 d . U . . .
C47C C 0.8853(2) 1.3984(5) 0.8790(2) 0.0449(15) Uani 1 1 d . U . . .
N1C N 0.4579(3) -0.0743(4) 0.53486(19) 0.074(2) Uani 1 1 d . U . . .
N2C N 0.1568(2) 0.4750(6) 0.4120(2) 0.0683(19) Uani 1 1 d . U . . .
N3C N 0.9076(2) 1.4635(4) 0.8873(2) 0.0586(18) Uani 1 1 d . U . . .
O1C O 0.4107(2) -0.1407(3) 0.47295(16) 0.0588(14) Uani 1 1 d . U . . .
O2C O 0.48260(17) 0.1992(3) 0.65610(15) 0.0446(11) Uani 1 1 d . U . . .
C1D C 0.78979(13) -0.3927(3) 0.56692(14) 0.0445(14) Uani 1 1 d G U . . .
C2D C 0.79965(12) -0.4720(3) 0.59111(12) 0.0502(15) Uani 1 1 d G U . . .
H2D H 0.828909 -0.479858 0.613773 0.060 Uiso 1 1 calc R U . . .
C3D C 0.76671(15) -0.5397(2) 0.58215(13) 0.0466(15) Uani 1 1 d G U . . .
H3D H 0.773457 -0.593874 0.598681 0.056 Uiso 1 1 calc R U . . .
C4D C 0.72391(13) -0.5282(2) 0.54899(14) 0.0424(14) Uani 1 1 d G U . . .
C5D C 0.71404(12) -0.4489(3) 0.52480(12) 0.0449(14) Uani 1 1 d G U . . .
H5D H 0.684782 -0.441037 0.502145 0.054 Uiso 1 1 calc R U . . .
C6D C 0.74698(14) -0.3812(2) 0.53377(13) 0.0477(15) Uani 1 1 d G U . . .
H6D H 0.740233 -0.327020 0.517236 0.057 Uiso 1 1 calc R U . . .
C7D C 0.68693(13) -0.6016(2) 0.54019(14) 0.0416(14) Uani 1 1 d G U . . .
C8D C 0.70044(11) -0.6917(3) 0.54580(14) 0.0449(14) Uani 1 1 d G U . . .
H8D H 0.732156 -0.706811 0.556853 0.054 Uiso 1 1 calc R U . . .
C9D C 0.66754(14) -0.7598(2) 0.53524(14) 0.0481(15) Uani 1 1 d G U . . .
H9D H 0.676775 -0.821397 0.539078 0.058 Uiso 1 1 calc R U . . .
C10D C 0.62113(13) -0.7377(2) 0.51907(14) 0.0416(14) Uani 1 1 d G U . . .
C11D C 0.60762(11) -0.6476(3) 0.51346(15) 0.0500(16) Uani 1 1 d G U . . .
H11D H 0.575906 -0.632469 0.502403 0.060 Uiso 1 1 calc R U . . .
C12D C 0.64052(14) -0.5795(2) 0.52401(15) 0.0494(16) Uani 1 1 d G U . . .
H12D H 0.631287 -0.517882 0.520178 0.059 Uiso 1 1 calc R U . . .
C13D C 0.5879(3) -0.8177(5) 0.5094(2) 0.062(2) Uani 1 1 d . U . . .
C14D C 0.5134(2) -0.8903(5) 0.4646(2) 0.0480(15) Uani 1 1 d . U . . .
H14J H 0.486402 -0.878935 0.438045 0.072 Uiso 1 1 calc R U . . .
H14K H 0.503790 -0.897348 0.488971 0.072 Uiso 1 1 calc R U . . .
H14L H 0.528732 -0.945716 0.461103 0.072 Uiso 1 1 calc R U . . .
C15D C 0.54032(17) -0.7483(3) 0.43774(12) 0.0465(15) Uani 1 1 d G U . . .
C16D C 0.56854(14) -0.7434(3) 0.41449(15) 0.0546(18) Uani 1 1 d G U . . .
C17D C 0.56081(15) -0.6774(3) 0.38286(15) 0.0497(16) Uani 1 1 d G U . . .
H17D H 0.580098 -0.674042 0.366974 0.060 Uiso 1 1 calc R U . . .
C18D C 0.52486(15) -0.6164(3) 0.37448(13) 0.0363(13) Uani 1 1 d G U . . .
C19D C 0.49665(13) -0.6214(3) 0.39773(15) 0.0421(14) Uani 1 1 d G U . . .
H19D H 0.472077 -0.579711 0.391999 0.050 Uiso 1 1 calc R U . . .
C20D C 0.50437(15) -0.6873(3) 0.42936(14) 0.0506(16) Uani 1 1 d G U . . .
H20D H 0.485088 -0.690717 0.445247 0.061 Uiso 1 1 calc R U . . .
C21D C 0.6060(4) -0.8132(6) 0.4205(3) 0.071(3) Uani 1 1 d . U . . .
H21J H 0.594092 -0.873745 0.422049 0.107 Uiso 1 1 calc R U . . .
H21K H 0.632339 -0.800533 0.447423 0.107 Uiso 1 1 calc R U . . .
H21L H 0.615707 -0.810180 0.396020 0.107 Uiso 1 1 calc R U . . .
C22D C 0.4894(2) -0.4789(4) 0.3414(2) 0.0379(14) Uani 1 1 d . U . . .
H22G H 0.494652 -0.454438 0.370436 0.045 Uiso 1 1 calc R U . . .
H22H H 0.457737 -0.503252 0.328760 0.045 Uiso 1 1 calc R U . . .
C23D C 0.4951(2) -0.4044(4) 0.3127(2) 0.0363(13) Uani 1 1 d . U . . .
H23G H 0.526486 -0.378811 0.325962 0.044 Uiso 1 1 calc R U . . .
H23H H 0.491221 -0.429738 0.284115 0.044 Uiso 1 1 calc R U . . .
C24D C 0.4602(2) -0.3303(4) 0.3068(2) 0.0361(13) Uani 1 1 d . U . . .
H24G H 0.464474 -0.305324 0.335589 0.043 Uiso 1 1 calc R U . . .
H24H H 0.428992 -0.356959 0.294327 0.043 Uiso 1 1 calc R U . . .
C25D C 0.4631(2) -0.2535(4) 0.2779(2) 0.0326(13) Uani 1 1 d . U . . .
H25G H 0.458441 -0.278283 0.248983 0.039 Uiso 1 1 calc R U . . .
H25H H 0.494372 -0.227166 0.290182 0.039 Uiso 1 1 calc R U . . .
C26D C 0.4277(2) -0.1778(4) 0.2724(2) 0.0375(13) Uani 1 1 d . U . . .
H26G H 0.396316 -0.203334 0.259741 0.045 Uiso 1 1 calc R U . . .
H26H H 0.432263 -0.152279 0.301131 0.045 Uiso 1 1 calc R U . . .
C27D C 0.4326(2) -0.1042(4) 0.2437(2) 0.0338(13) Uani 1 1 d . U . . .
H27G H 0.429101 -0.131564 0.215589 0.041 Uiso 1 1 calc R U . . .
H27H H 0.464174 -0.079837 0.256875 0.041 Uiso 1 1 calc R U . . .
C28D C 0.39864(12) -0.0243(2) 0.23468(12) 0.0359(13) Uani 1 1 d G U . . .
C29D C 0.39887(13) 0.0413(2) 0.20499(12) 0.0340(13) Uani 1 1 d G U . . .
H29D H 0.419187 0.035690 0.190246 0.041 Uiso 1 1 calc R U . . .
C30D C 0.36936(13) 0.1149(2) 0.19686(12) 0.0355(13) Uani 1 1 d G U . . .
H30D H 0.369521 0.159745 0.176557 0.043 Uiso 1 1 calc R U . . .
C31D C 0.33963(12) 0.1231(2) 0.21842(13) 0.0306(11) Uani 1 1 d G U . . .
C32D C 0.33940(12) 0.0575(2) 0.24812(13) 0.0369(12) Uani 1 1 d G U . . .
H32D H 0.319084 0.063117 0.262861 0.044 Uiso 1 1 calc R U . . .
C33D C 0.36891(13) -0.0161(2) 0.25625(12) 0.0369(12) Uani 1 1 d G U . . .
H33D H 0.368749 -0.060938 0.276550 0.044 Uiso 1 1 calc R U . . .
C34D C 0.30584(11) 0.2022(2) 0.20805(11) 0.0307(11) Uani 1 1 d G U . . .
C35D C 0.29000(12) 0.2419(2) 0.16728(10) 0.0356(12) Uani 1 1 d G U . . .
H35D H 0.301878 0.222926 0.146487 0.043 Uiso 1 1 calc R U . . .
C36D C 0.25677(12) 0.3093(2) 0.15693(9) 0.0329(11) Uani 1 1 d G U . . .
H36D H 0.245945 0.336405 0.129059 0.039 Uiso 1 1 calc R U . . .
C37D C 0.23939(11) 0.3370(2) 0.18735(11) 0.0346(12) Uani 1 1 d G U . . .
C38D C 0.25522(12) 0.2973(2) 0.22812(10) 0.0321(11) Uani 1 1 d G U . . .
H38D H 0.243342 0.316269 0.248916 0.039 Uiso 1 1 calc R U . . .
C39D C 0.28845(12) 0.2299(2) 0.23848(9) 0.0332(11) Uani 1 1 d G U . . .
H39D H 0.299275 0.202790 0.266344 0.040 Uiso 1 1 calc R U . . .
C40D C 0.20144(11) 0.4081(2) 0.17482(11) 0.0310(11) Uani 1 1 d G U . . .
C41D C 0.17389(14) 0.4221(2) 0.13150(10) 0.0444(15) Uani 1 1 d G U . . .
H41D H 0.175744 0.381997 0.110046 0.053 Uiso 1 1 calc R U . . .
C42D C 0.14363(13) 0.4948(3) 0.11956(9) 0.0393(13) Uani 1 1 d G U . . .
H42D H 0.124799 0.504345 0.089950 0.047 Uiso 1 1 calc R U . . .
C43D C 0.14092(12) 0.5535(2) 0.15094(11) 0.0326(11) Uani 1 1 d G U . . .
C44D C 0.16847(12) 0.5395(2) 0.19426(10) 0.0358(12) Uani 1 1 d G U . . .
H44D H 0.166619 0.579657 0.215713 0.043 Uiso 1 1 calc R U . . .
C45D C 0.19873(11) 0.4669(2) 0.20620(8) 0.0331(11) Uani 1 1 d G U . . .
H45D H 0.217564 0.457309 0.235811 0.040 Uiso 1 1 calc R U . . .
C46D C 0.8226(3) -0.3197(6) 0.5782(3) 0.0556(18) Uani 1 1 d . U . . .
C47D C 0.1149(2) 0.6373(4) 0.1377(2) 0.0370(13) Uani 1 1 d . U . . .
N1D N 0.5463(2) -0.8114(4) 0.47309(19) 0.0474(13) Uani 1 1 d . U . . .
N2D N 0.8483(3) -0.2596(6) 0.5882(3) 0.085(3) Uani 1 1 d . U . . .
N3D N 0.09516(19) 0.7024(4) 0.1272(2) 0.0427(13) Uani 1 1 d . U . . .
O1D O 0.5953(3) -0.8822(4) 0.53209(18) 0.083(2) Uani 1 1 d . U . . .
O2D O 0.52195(15) -0.5501(3) 0.34497(15) 0.0398(10) Uani 1 1 d . U . . .

loop_
_atom_site_aniso_label
_atom_site_aniso_U_11
_atom_site_aniso_U_22
_atom_site_aniso_U_33
_atom_site_aniso_U_23
_atom_site_aniso_U_13
_atom_site_aniso_U_12
C1A 0.043(3) 0.045(3) 0.043(3) 0.003(3) 0.024(3) 0.008(3)
C2A 0.045(4) 0.054(4) 0.051(4) 0.009(3) 0.011(3) 0.012(3)
C3A 0.039(3) 0.048(4) 0.054(4) 0.015(3) 0.011(3) 0.013(3)
C4A 0.052(4) 0.038(3) 0.039(3) 0.003(3) 0.020(3) 0.010(3)
C5A 0.049(4) 0.048(4) 0.042(3) 0.003(3) 0.013(3) 0.008(3)
C6A 0.053(4) 0.057(4) 0.038(3) 0.009(3) 0.021(3) 0.013(3)
C7A 0.041(3) 0.042(3) 0.033(3) 0.001(2) 0.012(3) 0.010(3)
C8A 0.033(3) 0.043(3) 0.046(3) 0.002(3) 0.012(3) 0.012(2)
C9A 0.039(3) 0.038(3) 0.047(3) 0.005(3) 0.012(3) 0.009(2)
C10A 0.038(3) 0.040(3) 0.026(3) 0.000(2) 0.004(2) 0.005(2)
C11A 0.046(4) 0.044(3) 0.035(3) 0.000(3) 0.000(3) 0.012(3)
C12A 0.048(4) 0.047(4) 0.041(4) 0.008(3) 0.008(3) 0.013(3)
C13A 0.030(3) 0.052(4) 0.032(3) 0.007(3) 0.005(2) 0.007(2)
C14A 0.021(2) 0.051(3) 0.040(3) 0.005(3) 0.009(2) 0.000(2)
C15A 0.040(3) 0.040(3) 0.027(3) -0.006(2) 0.007(2) 0.002(3)
C16A 0.029(3) 0.054(4) 0.052(4) -0.002(3) 0.004(3) 0.010(3)
C17A 0.045(4) 0.052(4) 0.043(4) -0.002(3) 0.019(3) 0.011(3)
C18A 0.035(3) 0.039(3) 0.040(3) 0.002(3) 0.006(3) 0.008(3)
C19A 0.025(3) 0.041(3) 0.035(3) -0.004(2) 0.002(2) 0.007(2)
C20A 0.034(3) 0.045(4) 0.047(4) -0.003(3) 0.015(3) 0.003(3)
C21A 0.077(6) 0.064(5) 0.058(5) -0.006(4) 0.033(4) 0.021(4)
C22A 0.035(3) 0.039(3) 0.045(3) 0.003(3) 0.016(3) 0.011(3)
C23A 0.039(3) 0.035(3) 0.035(3) -0.003(2) 0.014(3) 0.001(2)
C24A 0.032(3) 0.037(3) 0.053(4) 0.000(3) 0.018(3) 0.002(2)
C25A 0.033(3) 0.032(3) 0.046(4) 0.006(2) 0.019(3) 0.011(2)
C26A 0.029(3) 0.033(3) 0.042(3) 0.000(2) 0.011(3) 0.011(2)
C27A 0.034(3) 0.034(3) 0.049(4) 0.002(3) 0.022(3) 0.005(2)
C28A 0.029(3) 0.036(3) 0.038(3) 0.001(2) 0.009(2) 0.000(2)
C29A 0.037(3) 0.035(3) 0.038(3) 0.000(2) 0.019(3) 0.005(2)
C30A 0.034(3) 0.036(3) 0.041(3) 0.006(3) 0.013(3) 0.000(2)
C31A 0.025(3) 0.030(3) 0.035(3) 0.000(2) 0.008(2) 0.005(2)
C32A 0.024(3) 0.031(3) 0.050(3) -0.001(2) 0.011(2) -0.003(2)
C33A 0.032(3) 0.032(3) 0.053(4) 0.004(3) 0.015(3) -0.001(2)
C34A 0.026(3) 0.033(3) 0.035(3) -0.004(2) 0.007(2) -0.002(2)
C35A 0.032(3) 0.036(3) 0.041(3) 0.000(2) 0.015(2) 0.000(2)
C36A 0.036(3) 0.035(3) 0.039(3) 0.004(2) 0.017(2) 0.000(2)
C37A 0.033(3) 0.033(3) 0.029(3) 0.000(2) 0.008(2) -0.004(2)
C38A 0.026(3) 0.037(3) 0.051(3) -0.005(3) 0.014(2) -0.004(2)
C39A 0.033(3) 0.037(3) 0.042(3) -0.003(2) 0.013(2) -0.002(2)
C40A 0.029(3) 0.037(3) 0.035(3) -0.003(2) 0.011(2) 0.002(2)
C41A 0.022(2) 0.038(3) 0.043(3) 0.001(2) 0.012(2) 0.000(2)
C42A 0.032(3) 0.038(3) 0.042(3) 0.001(2) 0.016(2) -0.002(2)
C43A 0.030(3) 0.041(3) 0.040(3) -0.002(2) 0.011(2) 0.007(2)
C44A 0.028(3) 0.042(3) 0.062(4) -0.005(3) 0.008(3) 0.002(2)
C45A 0.025(3) 0.034(3) 0.061(4) -0.005(3) 0.012(3) -0.004(2)
C46A 0.042(4) 0.052(4) 0.040(4) 0.006(3) 0.016(3) 0.011(3)
C47A 0.030(3) 0.041(3) 0.047(3) 0.002(3) 0.012(3) -0.004(2)
N1A 0.020(2) 0.046(3) 0.039(3) 0.004(2) 0.0115(19) 0.0049(19)
N2A 0.079(5) 0.070(4) 0.056(4) -0.011(3) 0.035(4) -0.017(4)
N3A 0.041(3) 0.049(3) 0.067(4) 0.001(3) 0.020(3) 0.005(3)
O1A 0.032(2) 0.053(3) 0.046(3) 0.008(2) 0.0069(19) 0.0029(19)
O2A 0.035(2) 0.046(2) 0.040(2) 0.0053(19) 0.0111(19) 0.0130(19)
C1B 0.039(3) 0.046(3) 0.046(3) -0.001(3) 0.020(3) 0.001(3)
C2B 0.041(3) 0.048(4) 0.045(3) -0.010(3) 0.011(3) -0.005(3)
C3B 0.043(3) 0.046(4) 0.040(3) -0.004(3) 0.011(3) 0.001(3)
C4B 0.035(3) 0.041(3) 0.035(3) -0.003(2) 0.015(2) -0.010(2)
C5B 0.039(3) 0.043(3) 0.032(3) -0.003(2) 0.012(3) -0.003(3)
C6B 0.050(4) 0.040(3) 0.042(3) -0.005(3) 0.024(3) -0.006(3)
C7B 0.035(3) 0.038(3) 0.036(3) -0.002(2) 0.009(2) -0.009(2)
C8B 0.045(3) 0.045(3) 0.037(3) -0.007(3) 0.008(3) -0.011(3)
C9B 0.048(3) 0.037(3) 0.044(3) -0.002(3) 0.019(3) -0.004(3)
C10B 0.043(3) 0.043(3) 0.042(3) -0.007(3) 0.015(3) -0.001(3)
C11B 0.039(3) 0.036(3) 0.044(3) 0.001(3) 0.010(3) 0.001(3)
C12B 0.038(3) 0.029(3) 0.038(3) -0.002(2) 0.007(3) -0.001(2)
C13B 0.061(4) 0.040(3) 0.040(3) -0.008(3) 0.022(3) 0.004(3)
C14B 0.153(11) 0.101(8) 0.050(5) -0.023(5) -0.008(6) 0.076(8)
C15B 0.045(4) 0.051(4) 0.045(3) -0.008(3) 0.021(3) 0.008(3)
C16B 0.040(3) 0.033(3) 0.033(3) 0.001(2) 0.009(3) 0.001(2)
C17B 0.031(3) 0.046(3) 0.032(3) -0.002(2) 0.007(2) 0.006(2)
C18B 0.040(3) 0.044(3) 0.029(3) -0.008(2) 0.007(3) 0.008(3)
C19B 0.051(4) 0.045(4) 0.039(3) -0.001(3) 0.017(3) 0.009(3)
C20B 0.039(3) 0.052(4) 0.024(3) -0.002(2) 0.006(2) 0.004(3)
C21B 0.039(4) 0.057(4) 0.055(4) -0.016(3) 0.021(3) -0.007(3)
C22B 0.037(3) 0.032(3) 0.036(3) 0.001(2) 0.010(3) 0.000(2)
C23B 0.021(3) 0.033(3) 0.049(3) 0.005(2) 0.010(2) 0.000(2)
C24B 0.032(3) 0.037(3) 0.038(3) -0.004(2) 0.012(3) -0.001(2)
C25B 0.026(3) 0.034(3) 0.052(4) 0.003(3) 0.013(3) 0.004(2)
C26B 0.022(3) 0.035(3) 0.039(3) -0.003(2) 0.012(2) 0.005(2)
C27B 0.030(3) 0.042(3) 0.053(4) -0.008(3) 0.017(3) -0.004(3)
C28B 0.023(3) 0.035(3) 0.043(3) 0.002(2) 0.013(2) 0.004(2)
C29B 0.023(3) 0.035(3) 0.045(3) -0.001(2) 0.010(2) 0.008(2)
C30B 0.031(3) 0.040(3) 0.033(3) -0.002(2) 0.010(2) 0.003(2)
C31B 0.027(3) 0.040(3) 0.040(3) 0.000(2) 0.010(2) 0.005(2)
C32B 0.021(3) 0.035(3) 0.044(3) 0.001(2) 0.010(2) 0.005(2)
C33B 0.025(3) 0.036(3) 0.052(4) -0.006(3) 0.014(3) 0.002(2)
C34B 0.027(3) 0.034(3) 0.041(3) 0.003(2) 0.011(2) 0.001(2)
C35B 0.039(3) 0.034(3) 0.037(3) -0.001(2) 0.018(2) 0.003(2)
C36B 0.037(3) 0.031(3) 0.034(3) -0.001(2) 0.013(2) -0.002(2)
C37B 0.023(2) 0.032(3) 0.037(3) 0.004(2) 0.012(2) 0.006(2)
C38B 0.033(3) 0.033(3) 0.037(3) 0.003(2) 0.014(2) 0.002(2)
C39B 0.031(3) 0.038(3) 0.037(3) 0.001(2) 0.015(2) 0.005(2)
C40B 0.029(3) 0.030(3) 0.040(3) 0.004(2) 0.012(2) 0.003(2)
C41B 0.025(3) 0.040(3) 0.038(3) 0.002(2) 0.009(2) 0.002(2)
C42B 0.034(3) 0.037(3) 0.035(3) 0.003(2) 0.007(2) 0.003(2)
C43B 0.029(3) 0.037(3) 0.041(3) 0.000(2) 0.009(2) -0.002(2)
C44B 0.029(3) 0.038(3) 0.039(3) 0.004(2) 0.015(2) 0.001(2)
C45B 0.027(3) 0.035(3) 0.035(3) 0.003(2) 0.011(2) 0.004(2)
C46B 0.044(4) 0.047(4) 0.058(4) -0.005(3) 0.027(3) 0.003(3)
C47B 0.022(3) 0.037(3) 0.052(4) 0.000(3) 0.013(2) 0.003(2)
N1B 0.069(4) 0.045(3) 0.031(3) -0.005(2) 0.003(3) 0.010(3)
N2B 0.044(3) 0.054(4) 0.066(4) -0.013(3) 0.020(3) -0.002(3)
N3B 0.033(3) 0.053(3) 0.061(4) -0.003(3) 0.015(3) -0.013(3)
O1B 0.077(4) 0.049(3) 0.037(3) -0.015(2) 0.003(2) 0.013(3)
O2B 0.046(3) 0.038(2) 0.041(2) -0.0085(18) 0.020(2) -0.0046(19)
C1C 0.045(4) 0.079(5) 0.046(4) 0.004(3) 0.021(3) 0.003(3)
C2C 0.045(4) 0.085(5) 0.045(4) -0.008(3) 0.010(3) -0.015(3)
C3C 0.051(4) 0.063(4) 0.049(4) -0.006(3) 0.017(3) -0.015(3)
C4C 0.046(3) 0.055(4) 0.038(3) -0.004(3) 0.021(3) -0.020(3)
C5C 0.041(3) 0.051(4) 0.043(3) -0.001(3) 0.013(3) -0.009(3)
C6C 0.056(4) 0.056(4) 0.051(4) -0.005(3) 0.024(3) -0.008(3)
C7C 0.058(4) 0.048(3) 0.035(3) -0.005(3) 0.018(3) -0.014(3)
C8C 0.064(4) 0.057(4) 0.048(4) -0.006(3) 0.019(3) -0.029(3)
C9C 0.080(5) 0.047(4) 0.054(4) -0.009(3) 0.018(4) -0.022(3)
C10C 0.069(4) 0.042(3) 0.045(4) -0.010(3) 0.018(3) -0.013(3)
C11C 0.056(4) 0.038(3) 0.034(3) -0.001(3) 0.014(3) -0.005(3)
C12C 0.057(4) 0.036(3) 0.032(3) -0.003(2) 0.016(3) -0.011(3)
C13C 0.090(5) 0.035(3) 0.028(3) -0.004(2) 0.015(3) -0.007(3)
C14C 0.264(18) 0.062(6) 0.047(5) -0.013(4) -0.032(7) 0.070(8)
C15C 0.077(5) 0.047(4) 0.041(4) -0.010(3) 0.016(3) -0.005(4)
C16C 0.077(5) 0.033(3) 0.032(3) 0.002(2) 0.006(3) -0.022(3)
C17C 0.060(4) 0.053(4) 0.025(3) -0.005(3) 0.008(3) -0.023(3)
C18C 0.064(5) 0.046(4) 0.025(3) -0.008(3) 0.008(3) 0.001(3)
C19C 0.069(5) 0.043(4) 0.035(3) -0.007(3) 0.016(3) 0.002(3)
C20C 0.068(5) 0.045(4) 0.024(3) -0.006(3) 0.006(3) -0.003(3)
C21C 0.052(4) 0.074(5) 0.066(5) -0.020(4) 0.026(4) -0.014(4)
C22C 0.040(3) 0.037(3) 0.033(3) -0.005(2) 0.010(3) -0.006(3)
C23C 0.020(3) 0.044(3) 0.045(3) -0.004(3) 0.009(2) -0.005(2)
C24C 0.029(3) 0.031(3) 0.036(3) -0.004(2) 0.011(2) -0.002(2)
C25C 0.026(3) 0.034(3) 0.042(3) 0.004(2) 0.011(3) 0.012(2)
C26C 0.027(3) 0.034(3) 0.036(3) 0.000(2) 0.014(2) 0.011(2)
C27C 0.041(3) 0.040(3) 0.048(4) -0.006(3) 0.021(3) -0.009(3)
C28C 0.033(3) 0.030(3) 0.041(3) 0.004(2) 0.017(2) 0.001(2)
C29C 0.019(3) 0.035(3) 0.041(3) -0.001(2) 0.008(2) 0.003(2)
C30C 0.030(3) 0.034(3) 0.033(3) 0.000(2) 0.014(2) 0.000(2)
C31C 0.035(3) 0.029(3) 0.035(3) 0.003(2) 0.013(2) 0.003(2)
C32C 0.039(3) 0.036(3) 0.039(3) -0.005(2) 0.020(3) -0.007(2)
C33C 0.040(3) 0.033(3) 0.041(3) -0.009(2) 0.019(3) -0.006(2)
C34C 0.033(3) 0.035(3) 0.041(3) -0.001(2) 0.018(3) -0.002(2)
C35C 0.030(3) 0.036(3) 0.041(3) -0.006(2) 0.017(2) -0.003(2)
C36C 0.029(3) 0.034(3) 0.040(3) -0.005(2) 0.014(2) -0.003(2)
C37C 0.028(3) 0.032(3) 0.036(3) 0.002(2) 0.011(2) -0.001(2)
C38C 0.024(2) 0.036(3) 0.036(3) 0.004(2) 0.007(2) -0.002(2)
C39C 0.034(3) 0.033(3) 0.044(3) 0.002(2) 0.012(3) 0.003(2)
C40C 0.025(2) 0.030(3) 0.029(3) -0.001(2) 0.008(2) -0.001(2)
C41C 0.034(3) 0.032(3) 0.034(3) -0.002(2) 0.014(2) -0.003(2)
C42C 0.034(3) 0.031(3) 0.036(3) 0.000(2) 0.016(2) -0.004(2)
C43C 0.029(3) 0.032(3) 0.043(3) -0.001(2) 0.015(2) -0.003(2)
C44C 0.027(3) 0.040(3) 0.050(4) -0.002(3) 0.005(3) -0.002(2)
C45C 0.037(3) 0.035(3) 0.043(3) 0.005(3) -0.003(3) -0.003(2)
C46C 0.058(5) 0.087(6) 0.055(5) 0.001(4) 0.029(4) 0.010(4)
C47C 0.040(3) 0.044(3) 0.055(4) -0.003(3) 0.023(3) -0.011(3)
N1C 0.132(6) 0.033(3) 0.025(3) -0.003(2) -0.004(3) 0.004(3)
N2C 0.046(4) 0.097(5) 0.057(4) -0.019(4) 0.015(3) 0.001(4)
N3C 0.047(3) 0.047(3) 0.093(5) -0.021(3) 0.039(3) -0.020(3)
O1C 0.085(4) 0.040(3) 0.042(3) -0.012(2) 0.013(3) -0.015(2)
O2C 0.057(3) 0.039(2) 0.040(2) -0.0129(19) 0.021(2) -0.016(2)
C1D 0.047(4) 0.047(3) 0.045(3) -0.004(3) 0.023(3) 0.008(3)
C2D 0.050(4) 0.064(4) 0.039(3) 0.007(3) 0.020(3) 0.009(3)
C3D 0.057(4) 0.042(3) 0.040(3) 0.003(3) 0.018(3) 0.010(3)
C4D 0.054(4) 0.040(3) 0.034(3) 0.003(2) 0.018(3) 0.015(3)
C5D 0.053(4) 0.038(3) 0.047(4) 0.002(3) 0.023(3) 0.008(3)
C6D 0.056(4) 0.051(4) 0.038(3) 0.004(3) 0.020(3) 0.010(3)
C7D 0.062(4) 0.034(3) 0.028(3) 0.000(2) 0.017(3) 0.009(3)
C8D 0.055(4) 0.043(3) 0.032(3) 0.008(2) 0.010(3) 0.015(3)
C9D 0.067(4) 0.037(3) 0.037(3) 0.004(2) 0.015(3) 0.013(3)
C10D 0.061(4) 0.035(3) 0.020(3) 0.001(2) 0.006(3) 0.008(3)
C11D 0.062(4) 0.041(3) 0.036(3) 0.007(3) 0.007(3) 0.018(3)
C12D 0.056(4) 0.043(4) 0.047(4) 0.008(3) 0.017(3) 0.018(3)
C13D 0.072(5) 0.040(4) 0.042(4) 0.002(3) -0.014(3) 0.002(3)
C14D 0.039(3) 0.057(4) 0.044(4) 0.004(3) 0.012(3) 0.002(3)
C15D 0.071(4) 0.033(3) 0.021(3) -0.003(2) 0.002(3) -0.012(3)
C16D 0.055(4) 0.049(4) 0.042(4) 0.002(3) 0.000(3) 0.010(3)
C17D 0.061(4) 0.041(4) 0.043(4) 0.001(3) 0.015(3) 0.012(3)
C18D 0.041(3) 0.032(3) 0.032(3) 0.003(2) 0.009(3) 0.011(2)
C19D 0.040(3) 0.043(3) 0.037(3) 0.003(3) 0.008(3) 0.003(3)
C20D 0.057(4) 0.042(4) 0.051(4) -0.001(3) 0.019(3) -0.009(3)
C21D 0.103(7) 0.059(5) 0.043(4) -0.004(3) 0.019(4) 0.033(5)
C22D 0.033(3) 0.035(3) 0.047(4) 0.005(3) 0.019(3) 0.010(3)
C23D 0.042(3) 0.031(3) 0.038(3) 0.004(2) 0.019(3) 0.000(2)
C24D 0.033(3) 0.036(3) 0.043(3) 0.000(3) 0.019(3) -0.002(2)
C25D 0.032(3) 0.030(3) 0.039(3) 0.009(2) 0.017(3) 0.012(2)
C26D 0.036(3) 0.032(3) 0.045(3) 0.001(2) 0.016(3) 0.008(2)
C27D 0.031(3) 0.028(3) 0.046(3) 0.002(2) 0.019(3) 0.004(2)
C28D 0.032(3) 0.030(3) 0.045(3) -0.004(2) 0.014(3) -0.004(2)
C29D 0.039(3) 0.032(3) 0.039(3) 0.003(2) 0.025(3) 0.011(2)
C30D 0.031(3) 0.034(3) 0.043(3) 0.004(2) 0.017(3) 0.002(2)
C31D 0.023(2) 0.026(3) 0.044(3) -0.004(2) 0.015(2) 0.000(2)
C32D 0.033(3) 0.038(3) 0.046(3) 0.002(2) 0.022(3) 0.001(2)
C33D 0.036(3) 0.032(3) 0.045(3) 0.006(2) 0.018(3) 0.001(2)
C34D 0.022(2) 0.029(3) 0.044(3) 0.003(2) 0.015(2) -0.003(2)
C35D 0.037(3) 0.032(3) 0.043(3) -0.004(2) 0.021(2) -0.002(2)
C36D 0.028(3) 0.033(3) 0.036(3) 0.000(2) 0.011(2) -0.001(2)
C37D 0.033(3) 0.030(3) 0.040(3) -0.007(2) 0.013(2) -0.005(2)
C38D 0.025(3) 0.038(3) 0.033(3) -0.003(2) 0.012(2) 0.002(2)
C39D 0.029(3) 0.034(3) 0.038(3) 0.000(2) 0.014(2) 0.000(2)
C40D 0.025(3) 0.029(3) 0.037(3) 0.002(2) 0.009(2) -0.006(2)
C41D 0.053(4) 0.037(3) 0.037(3) -0.010(2) 0.011(3) 0.007(3)
C42D 0.037(3) 0.041(3) 0.033(3) -0.003(2) 0.005(2) 0.001(2)
C43D 0.021(2) 0.033(3) 0.043(3) -0.003(2) 0.011(2) -0.004(2)
C44D 0.031(3) 0.037(3) 0.039(3) -0.002(2) 0.013(2) -0.002(2)
C45D 0.030(3) 0.039(3) 0.031(3) 0.000(2) 0.012(2) -0.002(2)
C46D 0.056(4) 0.068(5) 0.042(4) 0.006(3) 0.018(3) -0.001(4)
C47D 0.024(3) 0.041(3) 0.042(3) -0.004(3) 0.008(2) 0.000(2)
N1D 0.051(3) 0.046(3) 0.039(3) 0.004(2) 0.011(2) 0.002(2)
N2D 0.111(7) 0.082(5) 0.066(5) -0.006(4) 0.039(5) -0.041(5)
N3D 0.034(3) 0.039(3) 0.055(3) 0.002(2) 0.017(2) -0.005(2)
O1D 0.128(6) 0.042(3) 0.041(3) 0.010(2) -0.011(3) -0.009(3)
O2D 0.038(2) 0.041(2) 0.039(2) 0.0099(18) 0.013(2) 0.0116(19)

loop_
_atom_type_symbol
_atom_type_description
_atom_type_scat_dispersion_real
_atom_type_scat_dispersion_imag
_atom_type_scat_source
C C 0.0181 0.0091 'International Tables Vol C Tables 4.2.6.8 and 6.1.1.4'
H H 0.0000 0.0000 'International Tables Vol C Tables 4.2.6.8 and 6.1.1.4'
N N 0.0311 0.0180 'International Tables Vol C Tables 4.2.6.8 and 6.1.1.4'
O O 0.0492 0.0322 'International Tables Vol C Tables 4.2.6.8 and 6.1.1.4'

loop_
_geom_angle_atom_site_label_1
_geom_angle_atom_site_label_2
_geom_angle_atom_site_label_3
_geom_angle
_geom_angle_site_symmetry_1
_geom_angle_site_symmetry_3
_geom_angle_publ_flag
C2A C1A C6A 120.0 . . ?
C2A C1A C46A 120.7(4) . . ?
C6A C1A C46A 119.1(4) . . ?
C1A C2A C3A 120.0 . . ?
C1A C2A H2A 120.0 . . ?
C3A C2A H2A 120.0 . . ?
C4A C3A C2A 120.0 . . ?
C4A C3A H3A 120.0 . . ?
C2A C3A H3A 120.0 . . ?
C3A C4A C5A 120.0 . . ?
C3A C4A C7A 120.7(3) . . ?
C5A C4A C7A 119.2(3) . . ?
C6A C5A C4A 120.0 . . ?
C6A C5A H5A 120.0 . . ?
C4A C5A H5A 120.0 . . ?
C5A C6A C1A 120.0 . . ?
C5A C6A H6A 120.0 . . ?
C1A C6A H6A 120.0 . . ?
C8A C7A C12A 120.0 . . ?
C8A C7A C4A 119.5(3) . . ?
C12A C7A C4A 120.4(3) . . ?
C9A C8A C7A 120.0 . . ?
C9A C8A H8A 120.0 . . ?
C7A C8A H8A 120.0 . . ?
C10A C9A C8A 120.0 . . ?
C10A C9A H9A 120.0 . . ?
C8A C9A H9A 120.0 . . ?
C9A C10A C11A 120.0 . . ?
C9A C10A C13A 114.6(3) . . ?
C11A C10A C13A 125.4(3) . . ?
C12A C11A C10A 120.0 . . ?
C12A C11A H11A 120.0 . . ?
C10A C11A H11A 120.0 . . ?
C11A C12A C7A 120.0 . . ?
C11A C12A H12A 120.0 . . ?
C7A C12A H12A 120.0 . . ?
O1A C13A N1A 119.4(6) . . ?
O1A C13A C10A 122.1(5) . . ?
N1A C13A C10A 118.4(5) . . ?
N1A C14A H14A 109.5 . . ?
N1A C14A H14B 109.5 . . ?
H14A C14A H14B 109.5 . . ?
N1A C14A H14C 109.5 . . ?
H14A C14A H14C 109.5 . . ?
H14B C14A H14C 109.5 . . ?
C16A C15A C20A 120.0 . . ?
C16A C15A N1A 122.4(3) . . ?
C20A C15A N1A 117.4(3) . . ?
C15A C16A C17A 120.0 . . ?
C15A C16A C21A 120.5(4) . . ?
C17A C16A C21A 119.2(4) . . ?
C16A C17A C18A 120.0 . . ?
C16A C17A H17A 120.0 . . ?
C18A C17A H17A 120.0 . . ?
C19A C18A C17A 120.0 . . ?
C19A C18A O2A 123.5(3) . . ?
C17A C18A O2A 116.1(3) . . ?
C18A C19A C20A 120.0 . . ?
C18A C19A H19A 120.0 . . ?
C20A C19A H19A 120.0 . . ?
C19A C20A C15A 120.0 . . ?
C19A C20A H20A 120.0 . . ?
C15A C20A H20A 120.0 . . ?
C16A C21A H21A 109.5 . . ?
C16A C21A H21B 109.5 . . ?
H21A C21A H21B 109.5 . . ?
C16A C21A H21C 109.5 . . ?
H21A C21A H21C 109.5 . . ?
H21B C21A H21C 109.5 . . ?
O2A C22A C23A 108.7(5) . . ?
O2A C22A H22A 110.0 . . ?
C23A C22A H22A 110.0 . . ?
O2A C22A H22B 110.0 . . ?
C23A C22A H22B 110.0 . . ?
H22A C22A H22B 108.3 . . ?
C24A C23A C22A 110.5(5) . . ?
C24A C23A H23A 109.5 . . ?
C22A C23A H23A 109.5 . . ?
C24A C23A H23B 109.5 . . ?
C22A C23A H23B 109.5 . . ?
H23A C23A H23B 108.1 . . ?
C23A C24A C25A 113.5(5) . . ?
C23A C24A H24A 108.9 . . ?
C25A C24A H24A 108.9 . . ?
C23A C24A H24B 108.9 . . ?
C25A C24A H24B 108.9 . . ?
H24A C24A H24B 107.7 . . ?
C24A C25A C26A 113.9(5) . . ?
C24A C25A H25A 108.8 . . ?
C26A C25A H25A 108.8 . . ?
C24A C25A H25B 108.8 . . ?
C26A C25A H25B 108.8 . . ?
H25A C25A H25B 107.7 . . ?
C27A C26A C25A 110.2(5) . . ?
C27A C26A H26A 109.6 . . ?
C25A C26A H26A 109.6 . . ?
C27A C26A H26B 109.6 . . ?
C25A C26A H26B 109.6 . . ?
H26A C26A H26B 108.1 . . ?
C26A C27A C28A 117.7(5) . . ?
C26A C27A H27A 107.9 . . ?
C28A C27A H27A 107.9 . . ?
C26A C27A H27B 107.9 . . ?
C28A C27A H27B 107.9 . . ?
H27A C27A H27B 107.2 . . ?
C29A C28A C33A 120.0 . . ?
C29A C28A C27A 118.4(3) . . ?
C33A C28A C27A 121.6(3) . . ?
C30A C29A C28A 120.0 . . ?
C30A C29A H29A 120.0 . . ?
C28A C29A H29A 120.0 . . ?
C29A C30A C31A 120.0 . . ?
C29A C30A H30A 120.0 . . ?
C31A C30A H30A 120.0 . . ?
C30A C31A C32A 120.0 . . ?
C30A C31A C34A 119.1(2) . . ?
C32A C31A C34A 120.9(2) . . ?
C33A C32A C31A 120.0 . . ?
C33A C32A H32A 120.0 . . ?
C31A C32A H32A 120.0 . . ?
C32A C33A C28A 120.0 . . ?
C32A C33A H33A 120.0 . . ?
C28A C33A H33A 120.0 . . ?
C35A C34A C39A 120.0 . . ?
C35A C34A C31A 120.1(2) . . ?
C39A C34A C31A 119.9(2) . . ?
C36A C35A C34A 120.0 . . ?
C36A C35A H35A 120.0 . . ?
C34A C35A H35A 120.0 . . ?
C37A C36A C35A 120.0 . . ?
C37A C36A H36A 120.0 . . ?
C35A C36A H36A 120.0 . . ?
C36A C37A C38A 120.0 . . ?
C36A C37A C40A 119.9(2) . . ?
C38A C37A C40A 120.1(2) . . ?
C39A C38A C37A 120.0 . . ?
C39A C38A H38A 120.0 . . ?
C37A C38A H38A 120.0 . . ?
C38A C39A C34A 120.0 . . ?
C38A C39A H39A 120.0 . . ?
C34A C39A H39A 120.0 . . ?
C41A C40A C45A 120.0 . . ?
C41A C40A C37A 119.1(2) . . ?
C45A C40A C37A 120.9(2) . . ?
C40A C41A C42A 120.0 . . ?
C40A C41A H41A 120.0 . . ?
C42A C41A H41A 120.0 . . ?
C43A C42A C41A 120.0 . . ?
C43A C42A H42A 120.0 . . ?
C41A C42A H42A 120.0 . . ?
C42A C43A C44A 120.0 . . ?
C42A C43A C47A 118.9(3) . . ?
C44A C43A C47A 121.1(3) . . ?
C43A C44A C45A 120.0 . . ?
C43A C44A H44A 120.0 . . ?
C45A C44A H44A 120.0 . . ?
C44A C45A C40A 120.0 . . ?
C44A C45A H45A 120.0 . . ?
C40A C45A H45A 120.0 . . ?
N2A C46A C1A 177.3(7) . . ?
N3A C47A C43A 178.3(6) . . ?
C13A N1A C15A 126.1(5) . . ?
C13A N1A C14A 115.8(5) . . ?
C15A N1A C14A 117.5(5) . . ?
C18A O2A C22A 116.1(4) . . ?
C2B C1B C6B 120.0 . . ?
C2B C1B C46B 120.0(4) . . ?
C6B C1B C46B 119.8(4) . . ?
C3B C2B C1B 120.0 . . ?
C3B C2B H2B 120.0 . . ?
C1B C2B H2B 120.0 . . ?
C2B C3B C4B 120.0 . . ?
C2B C3B H3B 120.0 . . ?
C4B C3B H3B 120.0 . . ?
C3B C4B C5B 120.0 . . ?
C3B C4B C7B 119.6(3) . . ?
C5B C4B C7B 120.4(3) . . ?
C4B C5B C6B 120.0 . . ?
C4B C5B H5B 120.0 . . ?
C6B C5B H5B 120.0 . . ?
C5B C6B C1B 120.0 . . ?
C5B C6B H6B 120.0 . . ?
C1B C6B H6B 120.0 . . ?
C8B C7B C12B 120.0 . . ?
C8B C7B C4B 121.4(3) . . ?
C12B C7B C4B 118.5(3) . . ?
C9B C8B C7B 120.0 . . ?
C9B C8B H8B 120.0 . . ?
C7B C8B H8B 120.0 . . ?
C8B C9B C10B 120.0 . . ?
C8B C9B H9B 120.0 . . ?
C10B C9B H9B 120.0 . . ?
C11B C10B C9B 120.0 . . ?
C11B C10B C13B 123.3(4) . . ?
C9B C10B C13B 116.4(4) . . ?
C10B C11B C12B 120.0 . . ?
C10B C11B H11B 120.0 . . ?
C12B C11B H11B 120.0 . . ?
C11B C12B C7B 120.0 . . ?
C11B C12B H12B 120.0 . . ?
C7B C12B H12B 120.0 . . ?
O1B C13B N1B 121.4(7) . . ?
O1B C13B C10B 114.6(6) . . ?
N1B C13B C10B 123.9(6) . . ?
N1B C14B H14D 109.5 . . ?
N1B C14B H14E 109.5 . . ?
H14D C14B H14E 109.5 . . ?
N1B C14B H14F 109.5 . . ?
H14D C14B H14F 109.5 . . ?
H14E C14B H14F 109.5 . . ?
C16B C15B C20B 120.0 . . ?
C16B C15B N1B 119.2(4) . . ?
C20B C15B N1B 120.5(4) . . ?
C17B C16B C15B 120.0 . . ?
C17B C16B C21B 119.6(4) . . ?
C15B C16B C21B 120.4(4) . . ?
C16B C17B C18B 120.0 . . ?
C16B C17B H17B 120.0 . . ?
C18B C17B H17B 120.0 . . ?
O2B C18B C17B 116.9(3) . . ?
O2B C18B C19B 123.1(3) . . ?
C17B C18B C19B 120.0 . . ?
C20B C19B C18B 120.0 . . ?
C20B C19B H19B 120.0 . . ?
C18B C19B H19B 120.0 . . ?
C19B C20B C15B 120.0 . . ?
C19B C20B H20B 120.0 . . ?
C15B C20B H20B 120.0 . . ?
C16B C21B H21D 109.5 . . ?
C16B C21B H21E 109.5 . . ?
H21D C21B H21E 109.5 . . ?
C16B C21B H21F 109.5 . . ?
H21D C21B H21F 109.5 . . ?
H21E C21B H21F 109.5 . . ?
O2B C22B C23B 109.4(5) . . ?
O2B C22B H22C 109.8 . . ?
C23B C22B H22C 109.8 . . ?
O2B C22B H22D 109.8 . . ?
C23B C22B H22D 109.8 . . ?
H22C C22B H22D 108.2 . . ?
C22B C23B C24B 109.6(5) . . ?
C22B C23B H23C 109.7 . . ?
C24B C23B H23C 109.7 . . ?
C22B C23B H23D 109.7 . . ?
C24B C23B H23D 109.7 . . ?
H23C C23B H23D 108.2 . . ?
C25B C24B C23B 112.2(5) . . ?
C25B C24B H24C 109.2 . . ?
C23B C24B H24C 109.2 . . ?
C25B C24B H24D 109.2 . . ?
C23B C24B H24D 109.2 . . ?
H24C C24B H24D 107.9 . . ?
C24B C25B C26B 112.8(5) . . ?
C24B C25B H25C 109.0 . . ?
C26B C25B H25C 109.0 . . ?
C24B C25B H25D 109.0 . . ?
C26B C25B H25D 109.0 . . ?
H25C C25B H25D 107.8 . . ?
C25B C26B C27B 112.6(5) . . ?
C25B C26B H26C 109.1 . . ?
C27B C26B H26C 109.1 . . ?
C25B C26B H26D 109.1 . . ?
C27B C26B H26D 109.1 . . ?
H26C C26B H26D 107.8 . . ?
C26B C27B C28B 116.8(5) . . ?
C26B C27B H27C 108.1 . . ?
C28B C27B H27C 108.1 . . ?
C26B C27B H27D 108.1 . . ?
C28B C27B H27D 108.1 . . ?
H27C C27B H27D 107.3 . . ?
C29B C28B C33B 120.0 . . ?
C29B C28B C27B 116.9(3) . . ?
C33B C28B C27B 123.1(3) . . ?
C28B C29B C30B 120.0 . . ?
C28B C29B H29B 120.0 . . ?
C30B C29B H29B 120.0 . . ?
C29B C30B C31B 120.0 . . ?
C29B C30B H30B 120.0 . . ?
C31B C30B H30B 120.0 . . ?
C30B C31B C32B 120.0 . . ?
C30B C31B C34B 121.1(2) . . ?
C32B C31B C34B 118.9(2) . . ?
C33B C32B C31B 120.0 . . ?
C33B C32B H32B 120.0 . . ?
C31B C32B H32B 120.0 . . ?
C32B C33B C28B 120.0 . . ?
C32B C33B H33B 120.0 . . ?
C28B C33B H33B 120.0 . . ?
C35B C34B C39B 120.0 . . ?
C35B C34B C31B 119.2(2) . . ?
C39B C34B C31B 120.6(2) . . ?
C34B C35B C36B 120.0 . . ?
C34B C35B H35B 120.0 . . ?
C36B C35B H35B 120.0 . . ?
C37B C36B C35B 120.0 . . ?
C37B C36B H36B 120.0 . . ?
C35B C36B H36B 120.0 . . ?
C36B C37B C38B 120.0 . . ?
C36B C37B C40B 120.2(2) . . ?
C38B C37B C40B 119.8(2) . . ?
C39B C38B C37B 120.0 . . ?
C39B C38B H38B 120.0 . . ?
C37B C38B H38B 120.0 . . ?
C38B C39B C34B 120.0 . . ?
C38B C39B H39B 120.0 . . ?
C34B C39B H39B 120.0 . . ?
C41B C40B C45B 120.0 . . ?
C41B C40B C37B 119.0(2) . . ?
C45B C40B C37B 120.4(2) . . ?
C40B C41B C42B 120.0 . . ?
C40B C41B H41B 120.0 . . ?
C42B C41B H41B 120.0 . . ?
C43B C42B C41B 120.0 . . ?
C43B C42B H42B 120.0 . . ?
C41B C42B H42B 120.0 . . ?
C44B C43B C42B 120.0 . . ?
C44B C43B C47B 120.4(3) . . ?
C42B C43B C47B 118.9(3) . . ?
C45B C44B C43B 120.0 . . ?
C45B C44B H44B 120.0 . . ?
C43B C44B H44B 120.0 . . ?
C44B C45B C40B 120.0 . . ?
C44B C45B H45B 120.0 . . ?
C40B C45B H45B 120.0 . . ?
N2B C46B C1B 176.3(7) . . ?
N3B C47B C43B 176.5(6) . . ?
C13B N1B C15B 126.6(6) . . ?
C13B N1B C14B 117.2(6) . . ?
C15B N1B C14B 116.2(6) . . ?
C18B O2B C22B 116.3(4) . . ?
C2C C1C C6C 120.0 . . ?
C2C C1C C46C 118.7(5) . . ?
C6C C1C C46C 121.1(5) . . ?
C3C C2C C1C 120.0 . . ?
C3C C2C H2C 120.0 . . ?
C1C C2C H2C 120.0 . . ?
C2C C3C C4C 120.0 . . ?
C2C C3C H3C 120.0 . . ?
C4C C3C H3C 120.0 . . ?
C3C C4C C5C 120.0 . . ?
C3C C4C C7C 119.3(3) . . ?
C5C C4C C7C 120.7(3) . . ?
C4C C5C C6C 120.0 . . ?
C4C C5C H5C 120.0 . . ?
C6C C5C H5C 120.0 . . ?
C5C C6C C1C 120.0 . . ?
C5C C6C H6C 120.0 . . ?
C1C C6C H6C 120.0 . . ?
C8C C7C C12C 120.0 . . ?
C8C C7C C4C 120.5(3) . . ?
C12C C7C C4C 119.5(3) . . ?
C9C C8C C7C 120.0 . . ?
C9C C8C H8C 120.0 . . ?
C7C C8C H8C 120.0 . . ?
C8C C9C C10C 120.0 . . ?
C8C C9C H9C 120.0 . . ?
C10C C9C H9C 120.0 . . ?
C9C C10C C11C 120.0 . . ?
C9C C10C C13C 116.3(4) . . ?
C11C C10C C13C 123.7(4) . . ?
C12C C11C C10C 120.0 . . ?
C12C C11C H11C 120.0 . . ?
C10C C11C H11C 120.0 . . ?
C11C C12C C7C 120.0 . . ?
C11C C12C H12C 120.0 . . ?
C7C C12C H12C 120.0 . . ?
O1C C13C N1C 122.8(7) . . ?
O1C C13C C10C 115.7(6) . . ?
N1C C13C C10C 121.0(6) . . ?
N1C C14C H14G 109.5 . . ?
N1C C14C H14H 109.5 . . ?
H14G C14C H14H 109.5 . . ?
N1C C14C H14I 109.5 . . ?
H14G C14C H14I 109.5 . . ?
H14H C14C H14I 109.5 . . ?
C16C C15C C20C 120.0 . . ?
C16C C15C N1C 117.8(5) . . ?
C20C C15C N1C 121.7(5) . . ?
C17C C16C C15C 120.0 . . ?
C17C C16C C21C 122.0(4) . . ?
C15C C16C C21C 117.9(4) . . ?
C18C C17C C16C 120.0 . . ?
C18C C17C H17C 120.0 . . ?
C16C C17C H17C 120.0 . . ?
O2C C18C C17C 116.5(3) . . ?
O2C C18C C19C 123.4(3) . . ?
C17C C18C C19C 120.0 . . ?
C20C C19C C18C 120.0 . . ?
C20C C19C H19C 120.0 . . ?
C18C C19C H19C 120.0 . . ?
C19C C20C C15C 120.0 . . ?
C19C C20C H20C 120.0 . . ?
C15C C20C H20C 120.0 . . ?
C16C C21C H21G 109.5 . . ?
C16C C21C H21H 109.5 . . ?
H21G C21C H21H 109.5 . . ?
C16C C21C H21I 109.5 . . ?
H21G C21C H21I 109.5 . . ?
H21H C21C H21I 109.5 . . ?
O2C C22C C23C 109.8(5) . . ?
O2C C22C H22E 109.7 . . ?
C23C C22C H22E 109.7 . . ?
O2C C22C H22F 109.7 . . ?
C23C C22C H22F 109.7 . . ?
H22E C22C H22F 108.2 . . ?
C22C C23C C24C 111.1(5) . . ?
C22C C23C H23E 109.4 . . ?
C24C C23C H23E 109.4 . . ?
C22C C23C H23F 109.4 . . ?
C24C C23C H23F 109.4 . . ?
H23E C23C H23F 108.0 . . ?
C25C C24C C23C 112.4(5) . . ?
C25C C24C H24E 109.1 . . ?
C23C C24C H24E 109.1 . . ?
C25C C24C H24F 109.1 . . ?
C23C C24C H24F 109.1 . . ?
H24E C24C H24F 107.8 . . ?
C24C C25C C26C 114.2(5) . . ?
C24C C25C H25E 108.7 . . ?
C26C C25C H25E 108.7 . . ?
C24C C25C H25F 108.7 . . ?
C26C C25C H25F 108.7 . . ?
H25E C25C H25F 107.6 . . ?
C25C C26C C27C 112.0(5) . . ?
C25C C26C H26E 109.2 . . ?
C27C C26C H26E 109.2 . . ?
C25C C26C H26F 109.2 . . ?
C27C C26C H26F 109.2 . . ?
H26E C26C H26F 107.9 . . ?
C26C C27C C28C 117.3(5) . . ?
C26C C27C H27E 108.0 . . ?
C28C C27C H27E 108.0 . . ?
C26C C27C H27F 108.0 . . ?
C28C C27C H27F 108.0 . . ?
H27E C27C H27F 107.2 . . ?
C29C C28C C33C 120.0 . . ?
C29C C28C C27C 117.1(3) . . ?
C33C C28C C27C 122.9(3) . . ?
C28C C29C C30C 120.0 . . ?
C28C C29C H29C 120.0 . . ?
C30C C29C H29C 120.0 . . ?
C31C C30C C29C 120.0 . . ?
C31C C30C H30C 120.0 . . ?
C29C C30C H30C 120.0 . . ?
C30C C31C C32C 120.0 . . ?
C30C C31C C34C 120.4(2) . . ?
C32C C31C C34C 119.6(2) . . ?
C31C C32C C33C 120.0 . . ?
C31C C32C H32C 120.0 . . ?
C33C C32C H32C 120.0 . . ?
C32C C33C C28C 120.0 . . ?
C32C C33C H33C 120.0 . . ?
C28C C33C H33C 120.0 . . ?
C35C C34C C39C 120.0 . . ?
C35C C34C C31C 119.8(2) . . ?
C39C C34C C31C 120.2(2) . . ?
C36C C35C C34C 120.0 . . ?
C36C C35C H35C 120.0 . . ?
C34C C35C H35C 120.0 . . ?
C37C C36C C35C 120.0 . . ?
C37C C36C H36C 120.0 . . ?
C35C C36C H36C 120.0 . . ?
C36C C37C C38C 120.0 . . ?
C36C C37C C40C 118.4(2) . . ?
C38C C37C C40C 121.6(2) . . ?
C39C C38C C37C 120.0 . . ?
C39C C38C H38C 120.0 . . ?
C37C C38C H38C 120.0 . . ?
C38C C39C C34C 120.0 . . ?
C38C C39C H39C 120.0 . . ?
C34C C39C H39C 120.0 . . ?
C41C C40C C45C 120.0 . . ?
C41C C40C C37C 120.2(2) . . ?
C45C C40C C37C 119.8(2) . . ?
C40C C41C C42C 120.0 . . ?
C40C C41C H41C 120.0 . . ?
C42C C41C H41C 120.0 . . ?
C41C C42C C43C 120.0 . . ?
C41C C42C H42C 120.0 . . ?
C43C C42C H42C 120.0 . . ?
C44C C43C C42C 120.0 . . ?
C44C C43C C47C 120.3(4) . . ?
C42C C43C C47C 119.6(4) . . ?
C45C C44C C43C 120.0 . . ?
C45C C44C H44C 120.0 . . ?
C43C C44C H44C 120.0 . . ?
C44C C45C C40C 120.0 . . ?
C44C C45C H45C 120.0 . . ?
C40C C45C H45C 120.0 . . ?
N2C C46C C1C 178.3(10) . . ?
N3C C47C C43C 176.8(8) . . ?
C13C N1C C15C 126.8(7) . . ?
C13C N1C C14C 117.2(7) . . ?
C15C N1C C14C 115.4(6) . . ?
C18C O2C C22C 116.6(4) . . ?
C2D C1D C6D 120.0 . . ?
C2D C1D C46D 120.1(4) . . ?
C6D C1D C46D 119.8(4) . . ?
C1D C2D C3D 120.0 . . ?
C1D C2D H2D 120.0 . . ?
C3D C2D H2D 120.0 . . ?
C4D C3D C2D 120.0 . . ?
C4D C3D H3D 120.0 . . ?
C2D C3D H3D 120.0 . . ?
C3D C4D C5D 120.0 . . ?
C3D C4D C7D 120.0(3) . . ?
C5D C4D C7D 120.0(3) . . ?
C6D C5D C4D 120.0 . . ?
C6D C5D H5D 120.0 . . ?
C4D C5D H5D 120.0 . . ?
C5D C6D C1D 120.0 . . ?
C5D C6D H6D 120.0 . . ?
C1D C6D H6D 120.0 . . ?
C8D C7D C12D 120.0 . . ?
C8D C7D C4D 118.8(3) . . ?
C12D C7D C4D 121.1(3) . . ?
C7D C8D C9D 120.0 . . ?
C7D C8D H8D 120.0 . . ?
C9D C8D H8D 120.0 . . ?
C10D C9D C8D 120.0 . . ?
C10D C9D H9D 120.0 . . ?
C8D C9D H9D 120.0 . . ?
C9D C10D C11D 120.0 . . ?
C9D C10D C13D 115.7(4) . . ?
C11D C10D C13D 124.3(4) . . ?
C12D C11D C10D 120.0 . . ?
C12D C11D H11D 120.0 . . ?
C10D C11D H11D 120.0 . . ?
C11D C12D C7D 120.0 . . ?
C11D C12D H12D 120.0 . . ?
C7D C12D H12D 120.0 . . ?
O1D C13D N1D 119.7(8) . . ?
O1D C13D C10D 122.5(7) . . ?
N1D C13D C10D 117.8(6) . . ?
N1D C14D H14J 109.5 . . ?
N1D C14D H14K 109.5 . . ?
H14J C14D H14K 109.5 . . ?
N1D C14D H14L 109.5 . . ?
H14J C14D H14L 109.5 . . ?
H14K C14D H14L 109.5 . . ?
C16D C15D C20D 120.0 . . ?
C16D C15D N1D 125.1(4) . . ?
C20D C15D N1D 114.9(4) . . ?
C17D C16D C15D 120.0 . . ?
C17D C16D C21D 118.5(5) . . ?
C15D C16D C21D 121.3(5) . . ?
C16D C17D C18D 120.0 . . ?
C16D C17D H17D 120.0 . . ?
C18D C17D H17D 120.0 . . ?
O2D C18D C19D 124.1(3) . . ?
O2D C18D C17D 115.7(3) . . ?
C19D C18D C17D 120.0 . . ?
C20D C19D C18D 120.0 . . ?
C20D C19D H19D 120.0 . . ?
C18D C19D H19D 120.0 . . ?
C19D C20D C15D 120.0 . . ?
C19D C20D H20D 120.0 . . ?
C15D C20D H20D 120.0 . . ?
C16D C21D H21J 109.5 . . ?
C16D C21D H21K 109.5 . . ?
H21J C21D H21K 109.5 . . ?
C16D C21D H21L 109.5 . . ?
H21J C21D H21L 109.5 . . ?
H21K C21D H21L 109.5 . . ?
O2D C22D C23D 109.2(5) . . ?
O2D C22D H22G 109.8 . . ?
C23D C22D H22G 109.8 . . ?
O2D C22D H22H 109.8 . . ?
C23D C22D H22H 109.8 . . ?
H22G C22D H22H 108.3 . . ?
C24D C23D C22D 110.5(5) . . ?
C24D C23D H23G 109.5 . . ?
C22D C23D H23G 109.5 . . ?
C24D C23D H23H 109.5 . . ?
C22D C23D H23H 109.5 . . ?
H23G C23D H23H 108.1 . . ?
C23D C24D C25D 113.8(5) . . ?
C23D C24D H24G 108.8 . . ?
C25D C24D H24G 108.8 . . ?
C23D C24D H24H 108.8 . . ?
C25D C24D H24H 108.8 . . ?
H24G C24D H24H 107.7 . . ?
C24D C25D C26D 113.5(5) . . ?
C24D C25D H25G 108.9 . . ?
C26D C25D H25G 108.9 . . ?
C24D C25D H25H 108.9 . . ?
C26D C25D H25H 108.9 . . ?
H25G C25D H25H 107.7 . . ?
C27D C26D C25D 110.8(5) . . ?
C27D C26D H26G 109.5 . . ?
C25D C26D H26G 109.5 . . ?
C27D C26D H26H 109.5 . . ?
C25D C26D H26H 109.5 . . ?
H26G C26D H26H 108.1 . . ?
C26D C27D C28D 116.6(4) . . ?
C26D C27D H27G 108.1 . . ?
C28D C27D H27G 108.1 . . ?
C26D C27D H27H 108.1 . . ?
C28D C27D H27H 108.1 . . ?
H27G C27D H27H 107.3 . . ?
C29D C28D C33D 120.0 . . ?
C29D C28D C27D 118.7(3) . . ?
C33D C28D C27D 121.3(3) . . ?
C30D C29D C28D 120.0 . . ?
C30D C29D H29D 120.0 . . ?
C28D C29D H29D 120.0 . . ?
C29D C30D C31D 120.0 . . ?
C29D C30D H30D 120.0 . . ?
C31D C30D H30D 120.0 . . ?
C32D C31D C30D 120.0 . . ?
C32D C31D C34D 120.1(2) . . ?
C30D C31D C34D 119.9(2) . . ?
C31D C32D C33D 120.0 . . ?
C31D C32D H32D 120.0 . . ?
C33D C32D H32D 120.0 . . ?
C32D C33D C28D 120.0 . . ?
C32D C33D H33D 120.0 . . ?
C28D C33D H33D 120.0 . . ?
C35D C34D C39D 120.0 . . ?
C35D C34D C31D 120.1(2) . . ?
C39D C34D C31D 119.7(2) . . ?
C36D C35D C34D 120.0 . . ?
C36D C35D H35D 120.0 . . ?
C34D C35D H35D 120.0 . . ?
C37D C36D C35D 120.0 . . ?
C37D C36D H36D 120.0 . . ?
C35D C36D H36D 120.0 . . ?
C36D C37D C38D 120.0 . . ?
C36D C37D C40D 119.3(2) . . ?
C38D C37D C40D 120.6(2) . . ?
C39D C38D C37D 120.0 . . ?
C39D C38D H38D 120.0 . . ?
C37D C38D H38D 120.0 . . ?
C38D C39D C34D 120.0 . . ?
C38D C39D H39D 120.0 . . ?
C34D C39D H39D 120.0 . . ?
C41D C40D C45D 120.0 . . ?
C41D C40D C37D 120.0(2) . . ?
C45D C40D C37D 119.5(2) . . ?
C40D C41D C42D 120.0 . . ?
C40D C41D H41D 120.0 . . ?
C42D C41D H41D 120.0 . . ?
C43D C42D C41D 120.0 . . ?
C43D C42D H42D 120.0 . . ?
C41D C42D H42D 120.0 . . ?
C44D C43D C42D 120.0 . . ?
C44D C43D C47D 119.8(3) . . ?
C42D C43D C47D 119.4(3) . . ?
C45D C44D C43D 120.0 . . ?
C45D C44D H44D 120.0 . . ?
C43D C44D H44D 120.0 . . ?
C44D C45D C40D 120.0 . . ?
C44D C45D H45D 120.0 . . ?
C40D C45D H45D 120.0 . . ?
N2D C46D C1D 177.8(9) . . ?
N3D C47D C43D 179.2(7) . . ?
C13D N1D C15D 122.0(6) . . ?
C13D N1D C14D 117.1(6) . . ?
C15D N1D C14D 118.2(5) . . ?
C18D O2D C22D 115.6(4) . . ?

loop_
_geom_bond_atom_site_label_1
_geom_bond_atom_site_label_2
_geom_bond_distance
_geom_bond_site_symmetry_2
_geom_bond_publ_flag
C1A C2A 1.3900 . ?
C1A C6A 1.3900 . ?
C1A C46A 1.439(9) . ?
C2A C3A 1.3900 . ?
C2A H2A 0.9500 . ?
C3A C4A 1.3900 . ?
C3A H3A 0.9500 . ?
C4A C5A 1.3900 . ?
C4A C7A 1.540(4) . ?
C5A C6A 1.3900 . ?
C5A H5A 0.9500 . ?
C6A H6A 0.9500 . ?
C7A C8A 1.3900 . ?
C7A C12A 1.3900 . ?
C8A C9A 1.3900 . ?
C8A H8A 0.9500 . ?
C9A C10A 1.3900 . ?
C9A H9A 0.9500 . ?
C10A C11A 1.3900 . ?
C10A C13A 1.527(7) . ?
C11A C12A 1.3900 . ?
C11A H11A 0.9500 . ?
C12A H12A 0.9500 . ?
C13A O1A 1.194(8) . ?
C13A N1A 1.396(8) . ?
C14A N1A 1.480(8) . ?
C14A H14A 0.9800 . ?
C14A H14B 0.9800 . ?
C14A H14C 0.9800 . ?
C15A C16A 1.3900 . ?
C15A C20A 1.3900 . ?
C15A N1A 1.439(6) . ?
C16A C17A 1.3900 . ?
C16A C21A 1.521(8) . ?
C17A C18A 1.3900 . ?
C17A H17A 0.9500 . ?
C18A C19A 1.3900 . ?
C18A O2A 1.394(5) . ?
C19A C20A 1.3900 . ?
C19A H19A 0.9500 . ?
C20A H20A 0.9500 . ?
C21A H21A 0.9800 . ?
C21A H21B 0.9800 . ?
C21A H21C 0.9800 . ?
C22A O2A 1.440(7) . ?
C22A C23A 1.529(9) . ?
C22A H22A 0.9900 . ?
C22A H22B 0.9900 . ?
C23A C24A 1.519(9) . ?
C23A H23A 0.9900 . ?
C23A H23B 0.9900 . ?
C24A C25A 1.533(9) . ?
C24A H24A 0.9900 . ?
C24A H24B 0.9900 . ?
C25A C26A 1.542(8) . ?
C25A H25A 0.9900 . ?
C25A H25B 0.9900 . ?
C26A C27A 1.503(9) . ?
C26A H26A 0.9900 . ?
C26A H26B 0.9900 . ?
C27A C28A 1.538(6) . ?
C27A H27A 0.9900 . ?
C27A H27B 0.9900 . ?
C28A C29A 1.3900 . ?
C28A C33A 1.3900 . ?
C29A C30A 1.3900 . ?
C29A H29A 0.9500 . ?
C30A C31A 1.3900 . ?
C30A H30A 0.9500 . ?
C31A C32A 1.3900 . ?
C31A C34A 1.545(3) . ?
C32A C33A 1.3900 . ?
C32A H32A 0.9500 . ?
C33A H33A 0.9500 . ?
C34A C35A 1.3900 . ?
C34A C39A 1.3900 . ?
C35A C36A 1.3900 . ?
C35A H35A 0.9500 . ?
C36A C37A 1.3900 . ?
C36A H36A 0.9500 . ?
C37A C38A 1.3900 . ?
C37A C40A 1.544(3) . ?
C38A C39A 1.3900 . ?
C38A H38A 0.9500 . ?
C39A H39A 0.9500 . ?
C40A C41A 1.3900 . ?
C40A C45A 1.3900 . ?
C41A C42A 1.3900 . ?
C41A H41A 0.9500 . ?
C42A C43A 1.3900 . ?
C42A H42A 0.9500 . ?
C43A C44A 1.3900 . ?
C43A C47A 1.443(7) . ?
C44A C45A 1.3900 . ?
C44A H44A 0.9500 . ?
C45A H45A 0.9500 . ?
C46A N2A 1.156(10) . ?
C47A N3A 1.141(8) . ?
C1B C2B 1.3900 . ?
C1B C6B 1.3900 . ?
C1B C46B 1.446(8) . ?
C2B C3B 1.3900 . ?
C2B H2B 0.9500 . ?
C3B C4B 1.3900 . ?
C3B H3B 0.9500 . ?
C4B C5B 1.3900 . ?
C4B C7B 1.513(4) . ?
C5B C6B 1.3900 . ?
C5B H5B 0.9500 . ?
C6B H6B 0.9500 . ?
C7B C8B 1.3900 . ?
C7B C12B 1.3900 . ?
C8B C9B 1.3900 . ?
C8B H8B 0.9500 . ?
C9B C10B 1.3900 . ?
C9B H9B 0.9500 . ?
C10B C11B 1.3900 . ?
C10B C13B 1.539(8) . ?
C11B C12B 1.3900 . ?
C11B H11B 0.9500 . ?
C12B H12B 0.9500 . ?
C13B O1B 1.277(8) . ?
C13B N1B 1.325(10) . ?
C14B N1B 1.444(11) . ?
C14B H14D 0.9800 . ?
C14B H14E 0.9800 . ?
C14B H14F 0.9800 . ?
C15B C16B 1.3900 . ?
C15B C20B 1.3900 . ?
C15B N1B 1.424(6) . ?
C16B C17B 1.3900 . ?
C16B C21B 1.470(7) . ?
C17B C18B 1.3900 . ?
C17B H17B 0.9500 . ?
C18B O2B 1.370(5) . ?
C18B C19B 1.3900 . ?
C19B C20B 1.3900 . ?
C19B H19B 0.9500 . ?
C20B H20B 0.9500 . ?
C21B H21D 0.9800 . ?
C21B H21E 0.9800 . ?
C21B H21F 0.9800 . ?
C22B O2B 1.437(7) . ?
C22B C23B 1.495(9) . ?
C22B H22C 0.9900 . ?
C22B H22D 0.9900 . ?
C23B C24B 1.549(8) . ?
C23B H23C 0.9900 . ?
C23B H23D 0.9900 . ?
C24B C25B 1.495(9) . ?
C24B H24C 0.9900 . ?
C24B H24D 0.9900 . ?
C25B C26B 1.521(8) . ?
C25B H25C 0.9900 . ?
C25B H25D 0.9900 . ?
C26B C27B 1.537(9) . ?
C26B H26C 0.9900 . ?
C26B H26D 0.9900 . ?
C27B C28B 1.547(7) . ?
C27B H27C 0.9900 . ?
C27B H27D 0.9900 . ?
C28B C29B 1.3900 . ?
C28B C33B 1.3900 . ?
C29B C30B 1.3900 . ?
C29B H29B 0.9500 . ?
C30B C31B 1.3900 . ?
C30B H30B 0.9500 . ?
C31B C32B 1.3900 . ?
C31B C34B 1.560(3) . ?
C32B C33B 1.3900 . ?
C32B H32B 0.9500 . ?
C33B H33B 0.9500 . ?
C34B C35B 1.3900 . ?
C34B C39B 1.3900 . ?
C35B C36B 1.3900 . ?
C35B H35B 0.9500 . ?
C36B C37B 1.3900 . ?
C36B H36B 0.9500 . ?
C37B C38B 1.3900 . ?
C37B C40B 1.532(3) . ?
C38B C39B 1.3900 . ?
C38B H38B 0.9500 . ?
C39B H39B 0.9500 . ?
C40B C41B 1.3900 . ?
C40B C45B 1.3900 . ?
C41B C42B 1.3900 . ?
C41B H41B 0.9500 . ?
C42B C43B 1.3900 . ?
C42B H42B 0.9500 . ?
C43B C44B 1.3900 . ?
C43B C47B 1.439(6) . ?
C44B C45B 1.3900 . ?
C44B H44B 0.9500 . ?
C45B H45B 0.9500 . ?
C46B N2B 1.148(9) . ?
C47B N3B 1.167(8) . ?
C1C C2C 1.3900 . ?
C1C C6C 1.3900 . ?
C1C C46C 1.432(10) . ?
C2C C3C 1.3900 . ?
C2C H2C 0.9500 . ?
C3C C4C 1.3900 . ?
C3C H3C 0.9500 . ?
C4C C5C 1.3900 . ?
C4C C7C 1.510(5) . ?
C5C C6C 1.3900 . ?
C5C H5C 0.9500 . ?
C6C H6C 0.9500 . ?
C7C C8C 1.3900 . ?
C7C C12C 1.3900 . ?
C8C C9C 1.3900 . ?
C8C H8C 0.9500 . ?
C9C C10C 1.3900 . ?
C9C H9C 0.9500 . ?
C10C C11C 1.3900 . ?
C10C C13C 1.547(9) . ?
C11C C12C 1.3900 . ?
C11C H11C 0.9500 . ?
C12C H12C 0.9500 . ?
C13C O1C 1.264(8) . ?
C13C N1C 1.309(10) . ?
C14C N1C 1.453(13) . ?
C14C H14G 0.9800 . ?
C14C H14H 0.9800 . ?
C14C H14I 0.9800 . ?
C15C C16C 1.3900 . ?
C15C C20C 1.3900 . ?
C15C N1C 1.423(6) . ?
C16C C17C 1.3900 . ?
C16C C21C 1.478(9) . ?
C17C C18C 1.3900 . ?
C17C H17C 0.9500 . ?
C18C O2C 1.378(5) . ?
C18C C19C 1.3900 . ?
C19C C20C 1.3900 . ?
C19C H19C 0.9500 . ?
C20C H20C 0.9500 . ?
C21C H21G 0.9800 . ?
C21C H21H 0.9800 . ?
C21C H21I 0.9800 . ?
C22C O2C 1.432(8) . ?
C22C C23C 1.479(9) . ?
C22C H22E 0.9900 . ?
C22C H22F 0.9900 . ?
C23C C24C 1.549(8) . ?
C23C H23E 0.9900 . ?
C23C H23F 0.9900 . ?
C24C C25C 1.498(8) . ?
C24C H24E 0.9900 . ?
C24C H24F 0.9900 . ?
C25C C26C 1.521(9) . ?
C25C H25E 0.9900 . ?
C25C H25F 0.9900 . ?
C26C C27C 1.541(8) . ?
C26C H26E 0.9900 . ?
C26C H26F 0.9900 . ?
C27C C28C 1.542(7) . ?
C27C H27E 0.9900 . ?
C27C H27F 0.9900 . ?
C28C C29C 1.3900 . ?
C28C C33C 1.3900 . ?
C29C C30C 1.3900 . ?
C29C H29C 0.9500 . ?
C30C C31C 1.3900 . ?
C30C H30C 0.9500 . ?
C31C C32C 1.3900 . ?
C31C C34C 1.571(3) . ?
C32C C33C 1.3900 . ?
C32C H32C 0.9500 . ?
C33C H33C 0.9500 . ?
C34C C35C 1.3900 . ?
C34C C39C 1.3900 . ?
C35C C36C 1.3900 . ?
C35C H35C 0.9500 . ?
C36C C37C 1.3900 . ?
C36C H36C 0.9500 . ?
C37C C38C 1.3900 . ?
C37C C40C 1.534(3) . ?
C38C C39C 1.3900 . ?
C38C H38C 0.9500 . ?
C39C H39C 0.9500 . ?
C40C C41C 1.3900 . ?
C40C C45C 1.3900 . ?
C41C C42C 1.3900 . ?
C41C H41C 0.9500 . ?
C42C C43C 1.3900 . ?
C42C H42C 0.9500 . ?
C43C C44C 1.3900 . ?
C43C C47C 1.440(7) . ?
C44C C45C 1.3900 . ?
C44C H44C 0.9500 . ?
C45C H45C 0.9500 . ?
C46C N2C 1.163(11) . ?
C47C N3C 1.160(9) . ?
C1D C2D 1.3900 . ?
C1D C6D 1.3900 . ?
C1D C46D 1.442(9) . ?
C2D C3D 1.3900 . ?
C2D H2D 0.9500 . ?
C3D C4D 1.3900 . ?
C3D H3D 0.9500 . ?
C4D C5D 1.3900 . ?
C4D C7D 1.536(4) . ?
C5D C6D 1.3900 . ?
C5D H5D 0.9500 . ?
C6D H6D 0.9500 . ?
C7D C8D 1.3900 . ?
C7D C12D 1.3900 . ?
C8D C9D 1.3900 . ?
C8D H8D 0.9500 . ?
C9D C10D 1.3900 . ?
C9D H9D 0.9500 . ?
C10D C11D 1.3900 . ?
C10D C13D 1.529(9) . ?
C11D C12D 1.3900 . ?
C11D H11D 0.9500 . ?
C12D H12D 0.9500 . ?
C13D O1D 1.186(9) . ?
C13D N1D 1.408(9) . ?
C14D N1D 1.514(9) . ?
C14D H14J 0.9800 . ?
C14D H14K 0.9800 . ?
C14D H14L 0.9800 . ?
C15D C16D 1.3900 . ?
C15D C20D 1.3900 . ?
C15D N1D 1.461(6) . ?
C16D C17D 1.3900 . ?
C16D C21D 1.522(9) . ?
C17D C18D 1.3900 . ?
C17D H17D 0.9500 . ?
C18D O2D 1.370(5) . ?
C18D C19D 1.3900 . ?
C19D C20D 1.3900 . ?
C19D H19D 0.9500 . ?
C20D H20D 0.9500 . ?
C21D H21J 0.9800 . ?
C21D H21K 0.9800 . ?
C21D H21L 0.9800 . ?
C22D O2D 1.442(7) . ?
C22D C23D 1.517(9) . ?
C22D H22G 0.9900 . ?
C22D H22H 0.9900 . ?
C23D C24D 1.512(9) . ?
C23D H23G 0.9900 . ?
C23D H23H 0.9900 . ?
C24D C25D 1.519(8) . ?
C24D H24G 0.9900 . ?
C24D H24H 0.9900 . ?
C25D C26D 1.541(8) . ?
C25D H25G 0.9900 . ?
C25D H25H 0.9900 . ?
C26D C27D 1.498(9) . ?
C26D H26G 0.9900 . ?
C26D H26H 0.9900 . ?
C27D C28D 1.544(6) . ?
C27D H27G 0.9900 . ?
C27D H27H 0.9900 . ?
C28D C29D 1.3900 . ?
C28D C33D 1.3900 . ?
C29D C30D 1.3900 . ?
C29D H29D 0.9500 . ?
C30D C31D 1.3900 . ?
C30D H30D 0.9500 . ?
C31D C32D 1.3900 . ?
C31D C34D 1.530(3) . ?
C32D C33D 1.3900 . ?
C32D H32D 0.9500 . ?
C33D H33D 0.9500 . ?
C34D C35D 1.3900 . ?
C34D C39D 1.3900 . ?
C35D C36D 1.3900 . ?
C35D H35D 0.9500 . ?
C36D C37D 1.3900 . ?
C36D H36D 0.9500 . ?
C37D C38D 1.3900 . ?
C37D C40D 1.526(3) . ?
C38D C39D 1.3900 . ?
C38D H38D 0.9500 . ?
C39D H39D 0.9500 . ?
C40D C41D 1.3900 . ?
C40D C45D 1.3900 . ?
C41D C42D 1.3900 . ?
C41D H41D 0.9500 . ?
C42D C43D 1.3900 . ?
C42D H42D 0.9500 . ?
C43D C44D 1.3900 . ?
C43D C47D 1.458(7) . ?
C44D C45D 1.3900 . ?
C44D H44D 0.9500 . ?
C45D H45D 0.9500 . ?
C46D N2D 1.163(11) . ?
C47D N3D 1.127(8) . ?

loop_
_geom_hbond_atom_site_label_D
_geom_hbond_atom_site_label_H
_geom_hbond_atom_site_label_A
_geom_hbond_distance_DH
_geom_hbond_distance_HA
_geom_hbond_distance_DA
_geom_hbond_angle_DHA
_geom_hbond_site_symmetry_A
_geom_hbond_publ_flag
C14A H14A N3B 0.98 2.60 3.479(9) 149.5 4_464 yes
C19A H19A N3C 0.95 2.54 3.478(6) 169.8 4_464 yes
C20B H20B O1A 0.95 2.58 3.445(6) 151.8 1_565 yes
C19C H19C N3A 0.95 2.59 3.536(7) 176.7 4_565 yes
C19D H19D N3B 0.95 2.68 3.630(6) 174.0 4_464 yes

loop_
_geom_torsion_atom_site_label_1
_geom_torsion_atom_site_label_2
_geom_torsion_atom_site_label_3
_geom_torsion_atom_site_label_4
_geom_torsion
_geom_torsion_site_symmetry_1
_geom_torsion_site_symmetry_2
_geom_torsion_site_symmetry_3
_geom_torsion_site_symmetry_4
_geom_torsion_publ_flag
C6A C1A C2A C3A 0.0 . . . . ?
C46A C1A C2A C3A 174.9(5) . . . . ?
C1A C2A C3A C4A 0.0 . . . . ?
C2A C3A C4A C5A 0.0 . . . . ?
C2A C3A C4A C7A -177.2(4) . . . . ?
C3A C4A C5A C6A 0.0 . . . . ?
C7A C4A C5A C6A 177.2(4) . . . . ?
C4A C5A C6A C1A 0.0 . . . . ?
C2A C1A C6A C5A 0.0 . . . . ?
C46A C1A C6A C5A -175.0(5) . . . . ?
C3A C4A C7A C8A -35.8(4) . . . . ?
C5A C4A C7A C8A 147.0(3) . . . . ?
C3A C4A C7A C12A 148.7(3) . . . . ?
C5A C4A C7A C12A -28.5(4) . . . . ?
C12A C7A C8A C9A 0.0 . . . . ?
C4A C7A C8A C9A -175.5(4) . . . . ?
C7A C8A C9A C10A 0.0 . . . . ?
C8A C9A C10A C11A 0.0 . . . . ?
C8A C9A C10A C13A 179.5(4) . . . . ?
C9A C10A C11A C12A 0.0 . . . . ?
C13A C10A C11A C12A -179.4(5) . . . . ?
C10A C11A C12A C7A 0.0 . . . . ?
C8A C7A C12A C11A 0.0 . . . . ?
C4A C7A C12A C11A 175.5(4) . . . . ?
C9A C10A C13A O1A 28.4(8) . . . . ?
C11A C10A C13A O1A -152.1(5) . . . . ?
C9A C10A C13A N1A -150.3(4) . . . . ?
C11A C10A C13A N1A 29.1(7) . . . . ?
C20A C15A C16A C17A 0.0 . . . . ?
N1A C15A C16A C17A -173.8(5) . . . . ?
C20A C15A C16A C21A -174.6(6) . . . . ?
N1A C15A C16A C21A 11.6(6) . . . . ?
C15A C16A C17A C18A 0.0 . . . . ?
C21A C16A C17A C18A 174.7(6) . . . . ?
C16A C17A C18A C19A 0.0 . . . . ?
C16A C17A C18A O2A 173.6(4) . . . . ?
C17A C18A C19A C20A 0.0 . . . . ?
O2A C18A C19A C20A -173.1(5) . . . . ?
C18A C19A C20A C15A 0.0 . . . . ?
C16A C15A C20A C19A 0.0 . . . . ?
N1A C15A C20A C19A 174.1(4) . . . . ?
O2A C22A C23A C24A 178.4(5) . . . . ?
C22A C23A C24A C25A -172.5(6) . . . . ?
C23A C24A C25A C26A 176.2(6) . . . . ?
C24A C25A C26A C27A -179.5(6) . . . . ?
C25A C26A C27A C28A -179.6(5) . . . . ?
C26A C27A C28A C29A 167.5(5) . . . . ?
C26A C27A C28A C33A -12.8(7) . . . . ?
C33A C28A C29A C30A 0.0 . . . . ?
C27A C28A C29A C30A 179.7(4) . . . . ?
C28A C29A C30A C31A 0.0 . . . . ?
C29A C30A C31A C32A 0.0 . . . . ?
C29A C30A C31A C34A 179.0(4) . . . . ?
C30A C31A C32A C33A 0.0 . . . . ?
C34A C31A C32A C33A -178.9(4) . . . . ?
C31A C32A C33A C28A 0.0 . . . . ?
C29A C28A C33A C32A 0.0 . . . . ?
C27A C28A C33A C32A -179.7(5) . . . . ?
C30A C31A C34A C35A -23.5(4) . . . . ?
C32A C31A C34A C35A 155.4(2) . . . . ?
C30A C31A C34A C39A 157.5(2) . . . . ?
C32A C31A C34A C39A -23.6(4) . . . . ?
C39A C34A C35A C36A 0.0 . . . . ?
C31A C34A C35A C36A -179.0(4) . . . . ?
C34A C35A C36A C37A 0.0 . . . . ?
C35A C36A C37A C38A 0.0 . . . . ?
C35A C36A C37A C40A -180.0(4) . . . . ?
C36A C37A C38A C39A 0.0 . . . . ?
C40A C37A C38A C39A 180.0(4) . . . . ?
C37A C38A C39A C34A 0.0 . . . . ?
C35A C34A C39A C38A 0.0 . . . . ?
C31A C34A C39A C38A 179.0(4) . . . . ?
C36A C37A C40A C41A -18.7(4) . . . . ?
C38A C37A C40A C41A 161.4(2) . . . . ?
C36A C37A C40A C45A 162.3(2) . . . . ?
C38A C37A C40A C45A -17.7(4) . . . . ?
C45A C40A C41A C42A 0.0 . . . . ?
C37A C40A C41A C42A -179.0(4) . . . . ?
C40A C41A C42A C43A 0.0 . . . . ?
C41A C42A C43A C44A 0.0 . . . . ?
C41A C42A C43A C47A 179.1(5) . . . . ?
C42A C43A C44A C45A 0.0 . . . . ?
C47A C43A C44A C45A -179.0(5) . . . . ?
C43A C44A C45A C40A 0.0 . . . . ?
C41A C40A C45A C44A 0.0 . . . . ?
C37A C40A C45A C44A 179.0(4) . . . . ?
O1A C13A N1A C15A -170.9(5) . . . . ?
C10A C13A N1A C15A 7.9(8) . . . . ?
O1A C13A N1A C14A 0.3(9) . . . . ?
C10A C13A N1A C14A 179.0(5) . . . . ?
C16A C15A N1A C13A 60.5(7) . . . . ?
C20A C15A N1A C13A -113.4(5) . . . . ?
C16A C15A N1A C14A -110.5(5) . . . . ?
C20A C15A N1A C14A 75.6(5) . . . . ?
C19A C18A O2A C22A 4.0(7) . . . . ?
C17A C18A O2A C22A -169.4(4) . . . . ?
C23A C22A O2A C18A 173.7(5) . . . . ?
C6B C1B C2B C3B 0.0 . . . . ?
C46B C1B C2B C3B 175.1(5) . . . . ?
C1B C2B C3B C4B 0.0 . . . . ?
C2B C3B C4B C5B 0.0 . . . . ?
C2B C3B C4B C7B -178.6(4) . . . . ?
C3B C4B C5B C6B 0.0 . . . . ?
C7B C4B C5B C6B 178.6(4) . . . . ?
C4B C5B C6B C1B 0.0 . . . . ?
C2B C1B C6B C5B 0.0 . . . . ?
C46B C1B C6B C5B -175.1(5) . . . . ?
C3B C4B C7B C8B -35.6(4) . . . . ?
C5B C4B C7B C8B 145.8(3) . . . . ?
C3B C4B C7B C12B 148.3(3) . . . . ?
C5B C4B C7B C12B -30.3(4) . . . . ?
C12B C7B C8B C9B 0.0 . . . . ?
C4B C7B C8B C9B -176.1(4) . . . . ?
C7B C8B C9B C10B 0.0 . . . . ?
C8B C9B C10B C11B 0.0 . . . . ?
C8B C9B C10B C13B 174.4(5) . . . . ?
C9B C10B C11B C12B 0.0 . . . . ?
C13B C10B C11B C12B -174.0(5) . . . . ?
C10B C11B C12B C7B 0.0 . . . . ?
C8B C7B C12B C11B 0.0 . . . . ?
C4B C7B C12B C11B 176.2(4) . . . . ?
C11B C10B C13B O1B -155.9(5) . . . . ?
C9B C10B C13B O1B 29.9(8) . . . . ?
C11B C10B C13B N1B 29.1(9) . . . . ?
C9B C10B C13B N1B -145.1(6) . . . . ?
C20B C15B C16B C17B 0.0 . . . . ?
N1B C15B C16B C17B -173.9(5) . . . . ?
C20B C15B C16B C21B -179.5(5) . . . . ?
N1B C15B C16B C21B 6.5(6) . . . . ?
C15B C16B C17B C18B 0.0 . . . . ?
C21B C16B C17B C18B 179.5(5) . . . . ?
C16B C17B C18B O2B 178.2(4) . . . . ?
C16B C17B C18B C19B 0.0 . . . . ?
O2B C18B C19B C20B -178.1(5) . . . . ?
C17B C18B C19B C20B 0.0 . . . . ?
C18B C19B C20B C15B 0.0 . . . . ?
C16B C15B C20B C19B 0.0 . . . . ?
N1B C15B C20B C19B 173.9(5) . . . . ?
O2B C22B C23B C24B -178.2(5) . . . . ?
C22B C23B C24B C25B 180.0(5) . . . . ?
C23B C24B C25B C26B 177.7(5) . . . . ?
C24B C25B C26B C27B -178.8(5) . . . . ?
C25B C26B C27B C28B -179.3(5) . . . . ?
C26B C27B C28B C29B -174.5(4) . . . . ?
C26B C27B C28B C33B 5.1(7) . . . . ?
C33B C28B C29B C30B 0.0 . . . . ?
C27B C28B C29B C30B 179.6(4) . . . . ?
C28B C29B C30B C31B 0.0 . . . . ?
C29B C30B C31B C32B 0.0 . . . . ?
C29B C30B C31B C34B -178.1(4) . . . . ?
C30B C31B C32B C33B 0.0 . . . . ?
C34B C31B C32B C33B 178.1(3) . . . . ?
C31B C32B C33B C28B 0.0 . . . . ?
C29B C28B C33B C32B 0.0 . . . . ?
C27B C28B C33B C32B -179.6(5) . . . . ?
C30B C31B C34B C35B 27.8(4) . . . . ?
C32B C31B C34B C35B -150.3(2) . . . . ?
C30B C31B C34B C39B -157.8(2) . . . . ?
C32B C31B C34B C39B 24.1(4) . . . . ?
C39B C34B C35B C36B 0.0 . . . . ?
C31B C34B C35B C36B 174.5(3) . . . . ?
C34B C35B C36B C37B 0.0 . . . . ?
C35B C36B C37B C38B 0.0 . . . . ?
C35B C36B C37B C40B -178.6(3) . . . . ?
C36B C37B C38B C39B 0.0 . . . . ?
C40B C37B C38B C39B 178.6(3) . . . . ?
C37B C38B C39B C34B 0.0 . . . . ?
C35B C34B C39B C38B 0.0 . . . . ?
C31B C34B C39B C38B -174.4(3) . . . . ?
C36B C37B C40B C41B 24.2(4) . . . . ?
C38B C37B C40B C41B -154.4(2) . . . . ?
C36B C37B C40B C45B -147.0(2) . . . . ?
C38B C37B C40B C45B 34.4(4) . . . . ?
C45B C40B C41B C42B 0.0 . . . . ?
C37B C40B C41B C42B -171.2(3) . . . . ?
C40B C41B C42B C43B 0.0 . . . . ?
C41B C42B C43B C44B 0.0 . . . . ?
C41B C42B C43B C47B 170.4(4) . . . . ?
C42B C43B C44B C45B 0.0 . . . . ?
C47B C43B C44B C45B -170.2(4) . . . . ?
C43B C44B C45B C40B 0.0 . . . . ?
C41B C40B C45B C44B 0.0 . . . . ?
C37B C40B C45B C44B 171.1(3) . . . . ?
O1B C13B N1B C15B -172.7(7) . . . . ?
C10B C13B N1B C15B 1.9(12) . . . . ?
O1B C13B N1B C14B 4.0(13) . . . . ?
C10B C13B N1B C14B 178.7(9) . . . . ?
C16B C15B N1B C13B 70.2(8) . . . . ?
C20B C15B N1B C13B -103.8(8) . . . . ?
C16B C15B N1B C14B -106.6(9) . . . . ?
C20B C15B N1B C14B 79.5(9) . . . . ?
C17B C18B O2B C22B -171.6(4) . . . . ?
C19B C18B O2B C22B 6.6(6) . . . . ?
C23B C22B O2B C18B 171.5(5) . . . . ?
C6C C1C C2C C3C 0.0 . . . . ?
C46C C1C C2C C3C 175.5(6) . . . . ?
C1C C2C C3C C4C 0.0 . . . . ?
C2C C3C C4C C5C 0.0 . . . . ?
C2C C3C C4C C7C 179.5(4) . . . . ?
C3C C4C C5C C6C 0.0 . . . . ?
C7C C4C C5C C6C -179.5(4) . . . . ?
C4C C5C C6C C1C 0.0 . . . . ?
C2C C1C C6C C5C 0.0 . . . . ?
C46C C1C C6C C5C -175.4(6) . . . . ?
C3C C4C C7C C8C -34.2(4) . . . . ?
C5C C4C C7C C8C 145.4(3) . . . . ?
C3C C4C C7C C12C 147.9(3) . . . . ?
C5C C4C C7C C12C -32.6(5) . . . . ?
C12C C7C C8C C9C 0.0 . . . . ?
C4C C7C C8C C9C -178.0(4) . . . . ?
C7C C8C C9C C10C 0.0 . . . . ?
C8C C9C C10C C11C 0.0 . . . . ?
C8C C9C C10C C13C 179.4(5) . . . . ?
C9C C10C C11C C12C 0.0 . . . . ?
C13C C10C C11C C12C -179.3(5) . . . . ?
C10C C11C C12C C7C 0.0 . . . . ?
C8C C7C C12C C11C 0.0 . . . . ?
C4C C7C C12C C11C 178.0(4) . . . . ?
C9C C10C C13C O1C 39.8(8) . . . . ?
C11C C10C C13C O1C -140.9(6) . . . . ?
C9C C10C C13C N1C -132.6(7) . . . . ?
C11C C10C C13C N1C 46.7(9) . . . . ?
C20C C15C C16C C17C 0.0 . . . . ?
N1C C15C C16C C17C -171.4(5) . . . . ?
C20C C15C C16C C21C -175.9(6) . . . . ?
N1C C15C C16C C21C 12.7(6) . . . . ?
C15C C16C C17C C18C 0.0 . . . . ?
C21C C16C C17C C18C 175.7(6) . . . . ?
C16C C17C C18C O2C 178.2(5) . . . . ?
C16C C17C C18C C19C 0.0 . . . . ?
O2C C18C C19C C20C -178.0(5) . . . . ?
C17C C18C C19C C20C 0.0 . . . . ?
C18C C19C C20C C15C 0.0 . . . . ?
C16C C15C C20C C19C 0.0 . . . . ?
N1C C15C C20C C19C 171.1(5) . . . . ?
O2C C22C C23C C24C -179.9(5) . . . . ?
C22C C23C C24C C25C -175.3(5) . . . . ?
C23C C24C C25C C26C 173.9(5) . . . . ?
C24C C25C C26C C27C -177.9(5) . . . . ?
C25C C26C C27C C28C -177.3(5) . . . . ?
C26C C27C C28C C29C 164.6(4) . . . . ?
C26C C27C C28C C33C -16.5(7) . . . . ?
C33C C28C C29C C30C 0.0 . . . . ?
C27C C28C C29C C30C 178.9(4) . . . . ?
C28C C29C C30C C31C 0.0 . . . . ?
C29C C30C C31C C32C 0.0 . . . . ?
C29C C30C C31C C34C 179.6(4) . . . . ?
C30C C31C C32C C33C 0.0 . . . . ?
C34C C31C C32C C33C -179.7(4) . . . . ?
C31C C32C C33C C28C 0.0 . . . . ?
C29C C28C C33C C32C 0.0 . . . . ?
C27C C28C C33C C32C -178.8(5) . . . . ?
C30C C31C C34C C35C -22.2(4) . . . . ?
C32C C31C C34C C35C 157.5(2) . . . . ?
C30C C31C C34C C39C 158.5(2) . . . . ?
C32C C31C C34C C39C -21.8(4) . . . . ?
C39C C34C C35C C36C 0.0 . . . . ?
C31C C34C C35C C36C -179.3(4) . . . . ?
C34C C35C C36C C37C 0.0 . . . . ?
C35C C36C C37C C38C 0.0 . . . . ?
C35C C36C C37C C40C -179.5(3) . . . . ?
C36C C37C C38C C39C 0.0 . . . . ?
C40C C37C C38C C39C 179.4(4) . . . . ?
C37C C38C C39C C34C 0.0 . . . . ?
C35C C34C C39C C38C 0.0 . . . . ?
C31C C34C C39C C38C 179.3(4) . . . . ?
C36C C37C C40C C41C -20.6(4) . . . . ?
C38C C37C C40C C41C 160.0(2) . . . . ?
C36C C37C C40C C45C 159.8(2) . . . . ?
C38C C37C C40C C45C -19.7(4) . . . . ?
C45C C40C C41C C42C 0.0 . . . . ?
C37C C40C C41C C42C -179.6(3) . . . . ?
C40C C41C C42C C43C 0.0 . . . . ?
C41C C42C C43C C44C 0.0 . . . . ?
C41C C42C C43C C47C -179.4(5) . . . . ?
C42C C43C C44C C45C 0.0 . . . . ?
C47C C43C C44C C45C 179.4(5) . . . . ?
C43C C44C C45C C40C 0.0 . . . . ?
C41C C40C C45C C44C 0.0 . . . . ?
C37C C40C C45C C44C 179.6(3) . . . . ?
O1C C13C N1C C15C -168.0(7) . . . . ?
C10C C13C N1C C15C 3.8(13) . . . . ?
O1C C13C N1C C14C 3.7(15) . . . . ?
C10C C13C N1C C14C 175.5(10) . . . . ?
C16C C15C N1C C13C 65.0(9) . . . . ?
C20C C15C N1C C13C -106.2(9) . . . . ?
C16C C15C N1C C14C -106.8(11) . . . . ?
C20C C15C N1C C14C 82.0(11) . . . . ?
C17C C18C O2C C22C -172.8(4) . . . . ?
C19C C18C O2C C22C 5.3(7) . . . . ?
C23C C22C O2C C18C 173.9(5) . . . . ?
C6D C1D C2D C3D 0.0 . . . . ?
C46D C1D C2D C3D 175.3(5) . . . . ?
C1D C2D C3D C4D 0.0 . . . . ?
C2D C3D C4D C5D 0.0 . . . . ?
C2D C3D C4D C7D -177.8(4) . . . . ?
C3D C4D C5D C6D 0.0 . . . . ?
C7D C4D C5D C6D 177.8(4) . . . . ?
C4D C5D C6D C1D 0.0 . . . . ?
C2D C1D C6D C5D 0.0 . . . . ?
C46D C1D C6D C5D -175.3(5) . . . . ?
C3D C4D C7D C8D -35.4(4) . . . . ?
C5D C4D C7D C8D 146.8(3) . . . . ?
C3D C4D C7D C12D 149.0(3) . . . . ?
C5D C4D C7D C12D -28.8(4) . . . . ?
C12D C7D C8D C9D 0.0 . . . . ?
C4D C7D C8D C9D -175.6(4) . . . . ?
C7D C8D C9D C10D 0.0 . . . . ?
C8D C9D C10D C11D 0.0 . . . . ?
C8D C9D C10D C13D -178.8(5) . . . . ?
C9D C10D C11D C12D 0.0 . . . . ?
C13D C10D C11D C12D 178.7(5) . . . . ?
C10D C11D C12D C7D 0.0 . . . . ?
C8D C7D C12D C11D 0.0 . . . . ?
C4D C7D C12D C11D 175.5(4) . . . . ?
C9D C10D C13D O1D 39.0(11) . . . . ?
C11D C10D C13D O1D -139.7(8) . . . . ?
C9D C10D C13D N1D -143.6(6) . . . . ?
C11D C10D C13D N1D 37.7(9) . . . . ?
C20D C15D C16D C17D 0.0 . . . . ?
N1D C15D C16D C17D -176.8(5) . . . . ?
C20D C15D C16D C21D -175.5(6) . . . . ?
N1D C15D C16D C21D 7.7(7) . . . . ?
C15D C16D C17D C18D 0.0 . . . . ?
C21D C16D C17D C18D 175.6(6) . . . . ?
C16D C17D C18D O2D 175.6(4) . . . . ?
C16D C17D C18D C19D 0.0 . . . . ?
O2D C18D C19D C20D -175.2(5) . . . . ?
C17D C18D C19D C20D 0.0 . . . . ?
C18D C19D C20D C15D 0.0 . . . . ?
C16D C15D C20D C19D 0.0 . . . . ?
N1D C15D C20D C19D 177.1(4) . . . . ?
O2D C22D C23D C24D 177.8(5) . . . . ?
C22D C23D C24D C25D -179.1(6) . . . . ?
C23D C24D C25D C26D -179.4(6) . . . . ?
C24D C25D C26D C27D 179.8(6) . . . . ?
C25D C26D C27D C28D 179.0(5) . . . . ?
C26D C27D C28D C29D -173.9(4) . . . . ?
C26D C27D C28D C33D 7.4(7) . . . . ?
C33D C28D C29D C30D 0.0 . . . . ?
C27D C28D C29D C30D -178.7(4) . . . . ?
C28D C29D C30D C31D 0.0 . . . . ?
C29D C30D C31D C32D 0.0 . . . . ?
C29D C30D C31D C34D -177.5(4) . . . . ?
C30D C31D C32D C33D 0.0 . . . . ?
C34D C31D C32D C33D 177.5(4) . . . . ?
C31D C32D C33D C28D 0.0 . . . . ?
C29D C28D C33D C32D 0.0 . . . . ?
C27D C28D C33D C32D 178.7(4) . . . . ?
C32D C31D C34D C35D -149.7(2) . . . . ?
C30D C31D C34D C35D 27.8(4) . . . . ?
C32D C31D C34D C39D 25.7(4) . . . . ?
C30D C31D C34D C39D -156.8(2) . . . . ?
C39D C34D C35D C36D 0.0 . . . . ?
C31D C34D C35D C36D 175.3(3) . . . . ?
C34D C35D C36D C37D 0.0 . . . . ?
C35D C36D C37D C38D 0.0 . . . . ?
C35D C36D C37D C40D -177.4(3) . . . . ?
C36D C37D C38D C39D 0.0 . . . . ?
C40D C37D C38D C39D 177.3(3) . . . . ?
C37D C38D C39D C34D 0.0 . . . . ?
C35D C34D C39D C38D 0.0 . . . . ?
C31D C34D C39D C38D -175.3(3) . . . . ?
C36D C37D C40D C41D 22.0(4) . . . . ?
C38D C37D C40D C41D -155.3(2) . . . . ?
C36D C37D C40D C45D -149.2(2) . . . . ?
C38D C37D C40D C45D 33.4(4) . . . . ?
C45D C40D C41D C42D 0.0 . . . . ?
C37D C40D C41D C42D -171.2(3) . . . . ?
C40D C41D C42D C43D 0.0 . . . . ?
C41D C42D C43D C44D 0.0 . . . . ?
C41D C42D C43D C47D 170.0(4) . . . . ?
C42D C43D C44D C45D 0.0 . . . . ?
C47D C43D C44D C45D -170.0(4) . . . . ?
C43D C44D C45D C40D 0.0 . . . . ?
C41D C40D C45D C44D 0.0 . . . . ?
C37D C40D C45D C44D 171.3(3) . . . . ?
O1D C13D N1D C15D -162.5(8) . . . . ?
C10D C13D N1D C15D 20.1(11) . . . . ?
O1D C13D N1D C14D -1.3(12) . . . . ?
C10D C13D N1D C14D -178.7(6) . . . . ?
C16D C15D N1D C13D 54.7(8) . . . . ?
C20D C15D N1D C13D -122.3(6) . . . . ?
C16D C15D N1D C14D -106.3(6) . . . . ?
C20D C15D N1D C14D 76.7(6) . . . . ?
C19D C18D O2D C22D 4.8(7) . . . . ?
C17D C18D O2D C22D -170.6(4) . . . . ?
C23D C22D O2D C18D 171.7(5) . . . . ?
